data_7207701
loop_
_publ_author_name
'Hammond, Scott R.'
'Sinness, Jessica'
'Dubbury, Sara'
'Firestone, Kimberly A.'
'Benedict, Jason B.'
'Wawrzak, Zdzislaw'
'Clot, Olivier'
'Reid, Philip J.'
'Dalton, Larry R.'

_publ_section_title
;
 Molecular engineering of nanoscale order in organic electro-optic glasses
;
_journal_issue 14
_journal_name_full 'Journal of Materials Chemistry'
_journal_page_first 6752
_journal_paper_doi 10.1039/c2jm14915j
_journal_volume 22
_journal_year 2012
_chemical_formula_moiety 'C108 H55 N4 O25 S2, C106 H56 N4 O25 S2, C2 H6 O'
_chemical_formula_sum 'C216 H117 N8 O51 S4'
_chemical_formula_weight 3768.46
_chemical_name_systematic
;
?
;
_space_group_IT_number 2
_symmetry_cell_setting triclinic
_symmetry_space_group_name_Hall '-P 1'
_symmetry_space_group_name_H-M 'P -1'
_atom_sites_solution_hydrogens geom
_atom_sites_solution_primary direct
_atom_sites_solution_secondary difmap
_audit_creation_method SHELXL-97
_cell_angle_alpha 67.835(3)
_cell_angle_beta 70.115(3)
_cell_angle_gamma 68.953(3)
_cell_formula_units_Z 2
_cell_length_a 23.610(10)
_cell_length_b 28.050(10)
_cell_length_c 32.000(10)
_cell_measurement_temperature 100(2)
_cell_volume 17796(11)
_computing_cell_refinement hkl2000
_computing_data_collection hkl2000
_computing_data_reduction hkl2000
_computing_molecular_graphics OLEX2
_computing_publication_material OLEX2
_computing_structure_refinement 'SHELXL-97 (Sheldrick, 2008)'
_computing_structure_solution 'SHELXS-97 (Sheldrick, 2008)'
_diffrn_ambient_temperature 100(2)
_diffrn_measured_fraction_theta_full 0.942
_diffrn_measured_fraction_theta_max 0.942
_diffrn_measurement_device_type ccd
_diffrn_radiation_monochromator 'silicon 111'
_diffrn_radiation_source synchrotron
_diffrn_radiation_type synchrotron
_diffrn_radiation_wavelength 0.71000
_diffrn_reflns_av_R_equivalents 0.0000
_diffrn_reflns_av_sigmaI/netI 0.0291
_diffrn_reflns_limit_h_max 23
_diffrn_reflns_limit_h_min 0
_diffrn_reflns_limit_k_max 29
_diffrn_reflns_limit_k_min -27
_diffrn_reflns_limit_l_max 34
_diffrn_reflns_limit_l_min -31
_diffrn_reflns_number 42277
_diffrn_reflns_theta_full 22.19
_diffrn_reflns_theta_max 22.19
_diffrn_reflns_theta_min 0.71
_exptl_absorpt_coefficient_mu 0.073
_exptl_absorpt_correction_type none
_exptl_crystal_colour black
_exptl_crystal_density_diffrn 0.703
_exptl_crystal_density_method 'not measured'
_exptl_crystal_description prism
_exptl_crystal_F_000 3882
_exptl_crystal_size_max 0.3
_exptl_crystal_size_mid 0.3
_exptl_crystal_size_min 0.05
_refine_diff_density_max 1.442
_refine_diff_density_min -0.569
_refine_diff_density_rms 0.120
_refine_ls_extinction_coef 0.0063(10)
_refine_ls_extinction_expression Fc^*^=kFc[1+0.001xFc^2^\l^3^/sin(2\q)]^-1/4^
_refine_ls_extinction_method SHELXL
_refine_ls_goodness_of_fit_ref 2.169
_refine_ls_hydrogen_treatment riding
_refine_ls_matrix_type full
_refine_ls_number_parameters 2558
_refine_ls_number_reflns 42277
_refine_ls_number_restraints 1634
_refine_ls_restrained_S_all 2.282
_refine_ls_R_factor_all 0.2022
_refine_ls_R_factor_gt 0.1849
_refine_ls_shift/su_max 0.013
_refine_ls_shift/su_mean 0.002
_refine_ls_structure_factor_coef Fsqd
_refine_ls_weighting_details 'calc w=1/[\s^2^(Fo^2^)+(0.2000P)^2^+0.0000P] where P=(Fo^2^+2Fc^2^)/3'
_refine_ls_weighting_scheme calc
_refine_ls_wR_factor_gt 0.4721
_refine_ls_wR_factor_ref 0.4991
_reflns_number_gt 29657
_reflns_number_total 42277
_reflns_threshold_expression >2sigma(I)
_cod_data_source_file c2jm14915j.txt
_cod_data_source_block SJLD-1
_cod_depositor_comments
;
The following automatic conversions were performed:

'_symmetry_cell_setting' value 'Triclinic' changed to 'triclinic'
according to /home/saulius/struct/CIF-dictionaries/cif_core.dic
dictionary named 'cif_core.dic' version 2.4.1 from 2010-06-29.

Automatic conversion script
Id: cif_fix_values 1715 2011-07-08 13:25:40Z adriana 
;
_cod_database_code 7207701

loop_
_symmetry_equiv_pos_as_xyz
'x, y, z'
'-x, -y, -z'

loop_
_atom_site_label
_atom_site_type_symbol
_atom_site_fract_x
_atom_site_fract_y
_atom_site_fract_z
_atom_site_U_iso_or_equiv
_atom_site_adp_type
_atom_site_occupancy
_atom_site_symmetry_multiplicity
_atom_site_calc_flag
_atom_site_refinement_flags
_atom_site_disorder_assembly
_atom_site_disorder_group
C1 C 0.2665(18) 0.1701(15) 1.1962(13) 0.49(2) Uani 1 1 d U A 1
H1A H 0.2876 0.1550 1.2217 0.737 Uiso 1 1 calc R A 1
H1B H 0.2314 0.2008 1.2016 0.737 Uiso 1 1 calc R A 1
H1C H 0.2960 0.1817 1.1668 0.737 Uiso 1 1 calc R A 1
C2 C 0.2439(9) 0.1305(7) 1.1938(6) 0.315(11) Uani 1 1 d U . .
H2A H 0.1982 0.1449 1.1973 0.377 Uiso 1 1 calc R A 1
H2B H 0.2506 0.0993 1.2213 0.377 Uiso 1 1 calc R A 1
C3 C 0.2702(6) 0.1092(4) 1.1508(3) 0.221(5) Uani 1 1 d U A .
H3A H 0.2413 0.0915 1.1500 0.266 Uiso 1 1 calc R . .
H3B H 0.2743 0.1393 1.1220 0.266 Uiso 1 1 calc R . .
C4 C 0.3336(5) 0.0697(3) 1.1536(3) 0.202(4) Uani 1 1 d U . .
H4A H 0.3620 0.0874 1.1552 0.243 Uiso 1 1 calc R A .
H4B H 0.3292 0.0395 1.1821 0.243 Uiso 1 1 calc R . .
C5 C 0.3506(4) 0.0006(4) 1.1167(3) 0.181(3) Uani 1 1 d . . .
H5A H 0.3377 0.0055 1.0887 0.217 Uiso 1 1 calc R A .
H5B H 0.3151 -0.0061 1.1436 0.217 Uiso 1 1 calc R . .
C6 C 0.4058(5) -0.0500(3) 1.1226(4) 0.185(3) Uani 1 1 d . A .
H6A H 0.3929 -0.0803 1.1234 0.222 Uiso 1 1 calc R . .
H6B H 0.4410 -0.0444 1.0952 0.222 Uiso 1 1 calc R . .
C7 C 0.4267(4) -0.0635(4) 1.1625(3) 0.171(3) Uani 1 1 d . . .
H7A H 0.3948 -0.0766 1.1900 0.205 Uiso 1 1 calc R A .
H7B H 0.4312 -0.0311 1.1651 0.205 Uiso 1 1 calc R . .
C8 C 0.4914(4) -0.1079(3) 1.1627(3) 0.149(2) Uani 1 1 d . A .
H8A H 0.5256 -0.0914 1.1435 0.223 Uiso 1 1 calc R . .
H8B H 0.4919 -0.1349 1.1500 0.223 Uiso 1 1 calc R . .
H8C H 0.4966 -0.1248 1.1946 0.223 Uiso 1 1 calc R . .
C9 C 0.3927(4) 0.0787(3) 1.0709(2) 0.148(2) Uani 1 1 d . . .
C10 C 0.4205(4) 0.0585(3) 1.0321(2) 0.146(2) Uani 1 1 d . A .
H10 H 0.4196 0.0241 1.0344 0.176 Uiso 1 1 calc R . .
C11 C 0.4495(4) 0.0901(3) 0.9903(2) 0.148(2) Uani 1 1 d . . .
H11 H 0.4611 0.0798 0.9628 0.177 Uiso 1 1 calc R A .
C12 C 0.4617(3) 0.1361(3) 0.9881(2) 0.133(2) Uani 1 1 d . A .
C13 C 0.4378(4) 0.1529(3) 1.0273(2) 0.157(3) Uani 1 1 d . . .
H13 H 0.4444 0.1848 1.0264 0.188 Uiso 1 1 calc R A .
C14 C 0.4045(4) 0.1248(3) 1.0681(3) 0.167(3) Uani 1 1 d . A .
H14 H 0.3894 0.1375 1.0946 0.201 Uiso 1 1 calc R . .
C15 C 0.4919(4) 0.1686(3) 0.9428(2) 0.145(2) Uani 1 1 d . . .
H15 H 0.5016 0.1565 0.9166 0.173 Uiso 1 1 calc R A .
C16 C 0.5066(3) 0.2128(3) 0.9354(2) 0.136(2) Uani 1 1 d . A .
H16 H 0.4971 0.2256 0.9613 0.164 Uiso 1 1 calc R . .
C17 C 0.5366(3) 0.2434(2) 0.89001(19) 0.1176(16) Uani 1 1 d . . .
C18 C 0.5489(3) 0.2913(3) 0.8805(2) 0.1281(18) Uani 1 1 d . A .
C19 C 0.5766(3) 0.3131(2) 0.83386(19) 0.1081(14) Uani 1 1 d . . .
C20 C 0.5880(2) 0.28151(19) 0.80654(17) 0.1065(15) Uani 1 1 d . A .
C21 C 0.6133(2) 0.29177(19) 0.75747(17) 0.1006(13) Uani 1 1 d . . .
C22 C 0.6241(2) 0.2585(2) 0.73021(18) 0.1035(14) Uani 1 1 d . A .
C23 C 0.6418(2) 0.28268(19) 0.68261(17) 0.1008(13) Uani 1 1 d . . .
C24 C 0.6506(2) 0.33376(19) 0.67207(17) 0.0999(13) Uani 1 1 d . A .
C25 C 0.6743(2) 0.36425(19) 0.62695(17) 0.0969(13) Uani 1 1 d . . .
H25 H 0.6802 0.3508 0.6022 0.116 Uiso 1 1 calc R A .
C26 C 0.6899(2) 0.41143(18) 0.61493(16) 0.0931(12) Uani 1 1 d . A .
H26 H 0.6821 0.4270 0.6387 0.112 Uiso 1 1 calc R . .
C27 C 0.7170(2) 0.43763(19) 0.56902(19) 0.1015(14) Uani 1 1 d . . .
C28 C 0.7384(3) 0.4870(2) 0.5595(2) 0.1105(15) Uani 1 1 d . A .
C29 C 0.6846(3) 0.5348(2) 0.5654(2) 0.1161(15) Uani 1 1 d . . .
H29A H 0.6642 0.5482 0.5396 0.174 Uiso 1 1 calc R A .
H29B H 0.6999 0.5628 0.5657 0.174 Uiso 1 1 calc R . .
H29C H 0.6544 0.5246 0.5948 0.174 Uiso 1 1 calc R . .
C30 C 0.7868(3) 0.4751(3) 0.5864(2) 0.1338(19) Uani 1 1 d . . .
H30A H 0.7679 0.4651 0.6198 0.201 Uiso 1 1 calc R A .
H30B H 0.8013 0.5070 0.5778 0.201 Uiso 1 1 calc R . .
H30C H 0.8224 0.4457 0.5788 0.201 Uiso 1 1 calc R . .
C31 C 0.7331(2) 0.4260(2) 0.52728(18) 0.1007(14) Uani 1 1 d . A .
C32 C 0.7253(2) 0.3818(3) 0.52109(18) 0.1044(14) Uani 1 1 d . . .
C33 C 0.7647(3) 0.4632(3) 0.4916(2) 0.1211(17) Uani 1 1 d . . .
C34 C 0.7879(3) 0.4680(3) 0.4448(2) 0.132(2) Uani 1 1 d . A .
C35 C 0.7773(4) 0.4343(4) 0.4243(3) 0.148(3) Uani 1 1 d . . .
C36 C 0.8213(4) 0.5044(4) 0.4150(3) 0.174(3) Uani 1 1 d . . .
C37 C 0.4999(3) 0.3720(3) 0.8993(2) 0.1318(19) Uani 1 1 d . A .
H37A H 0.4691 0.3840 0.9258 0.158 Uiso 1 1 calc R . .
H37B H 0.4773 0.3783 0.8759 0.158 Uiso 1 1 calc R . .
C38 C 0.6058(4) 0.3769(3) 0.8480(2) 0.145(2) Uani 1 1 d . . .
H38A H 0.6336 0.4009 0.8304 0.174 Uiso 1 1 calc R A .
H38B H 0.6289 0.3447 0.8683 0.174 Uiso 1 1 calc R . .
C39 C 0.5497(3) 0.4045(3) 0.8774(2) 0.1320(19) Uani 1 1 d . A .
C40 C 0.5730(4) 0.4077(4) 0.9152(3) 0.166(3) Uani 1 1 d . . .
H40A H 0.5859 0.3714 0.9362 0.199 Uiso 1 1 calc R A .
H40B H 0.6096 0.4226 0.9009 0.199 Uiso 1 1 calc R . .
C41 C 0.5211(4) 0.4586(3) 0.8469(3) 0.147(2) Uani 1 1 d . . .
H41A H 0.5466 0.4834 0.8396 0.177 Uiso 1 1 calc R A .
H41B H 0.5214 0.4548 0.8173 0.177 Uiso 1 1 calc R . .
C42 C 0.4961(7) 0.4217(7) 0.9821(6) 0.195(4) Uani 1 1 d . . .
C47 C 0.3814(5) 0.5466(4) 1.0044(4) 0.241(6) Uani 1 1 d GD A .
C46 C 0.3527(4) 0.5285(6) 1.0511(4) 0.257(9) Uani 1 1 d GD . .
C45 C 0.3714(5) 0.4750(6) 1.0756(3) 0.251(7) Uani 1 1 d GD A .
C44 C 0.4187(6) 0.4396(4) 1.0534(3) 0.288(8) Uani 1 1 d GD . .
H44 H 0.4315 0.4031 1.0702 0.346 Uiso 1 1 calc R A .
C43 C 0.4474(4) 0.4577(4) 1.0068(3) 0.206(4) Uani 1 1 d GD A .
C48 C 0.4287(4) 0.5112(4) 0.9823(3) 0.204(4) Uani 1 1 d GD . .
H48 H 0.4483 0.5235 0.9504 0.244 Uiso 1 1 calc R A .
C49 C 0.4264(5) 0.5261(4) 0.8455(4) 0.154(2) Uani 1 1 d . . .
C50 C 0.3633(5) 0.5473(3) 0.8699(3) 0.157(3) Uani 1 1 d . A .
C51 C 0.3371(4) 0.5196(4) 0.9139(4) 0.163(3) Uani 1 1 d . . .
H51 H 0.3604 0.4859 0.9295 0.195 Uiso 1 1 calc R A .
C52 C 0.2740(6) 0.5426(5) 0.9359(4) 0.192(3) Uani 1 1 d D A .
C53 C 0.2442(6) 0.5924(6) 0.9120(6) 0.221(5) Uani 1 1 d D . .
C54 C 0.2704(8) 0.6191(6) 0.8656(5) 0.232(5) Uani 1 1 d D A .
C55 C 0.3319(6) 0.5964(4) 0.8455(4) 0.193(4) Uani 1 1 d . . .
H55 H 0.3520 0.6144 0.8154 0.232 Uiso 1 1 calc R A .
C56 C 0.5837(3) 0.19436(19) 0.72650(19) 0.1133(16) Uani 1 1 d . A .
H56A H 0.5522 0.2262 0.7133 0.136 Uiso 1 1 calc R . .
H56B H 0.5616 0.1673 0.7489 0.136 Uiso 1 1 calc R . .
C57 C 0.6813(3) 0.20343(19) 0.66087(18) 0.1086(14) Uani 1 1 d . . .
H57A H 0.7101 0.1937 0.6809 0.130 Uiso 1 1 calc R A .
H57B H 0.7061 0.1930 0.6323 0.130 Uiso 1 1 calc R . .
C58 C 0.6315(3) 0.1715(2) 0.68668(18) 0.1096(15) Uani 1 1 d . A .
C59 C 0.6653(3) 0.1138(2) 0.7033(2) 0.1235(18) Uani 1 1 d . . .
H59A H 0.6349 0.0920 0.7189 0.148 Uiso 1 1 calc R A .
H59B H 0.6943 0.1013 0.6765 0.148 Uiso 1 1 calc R . .
C60 C 0.5945(3) 0.1773(2) 0.6535(2) 0.1248(17) Uani 1 1 d . . .
H60A H 0.5764 0.2155 0.6389 0.150 Uiso 1 1 calc R A .
H60B H 0.6222 0.1608 0.6287 0.150 Uiso 1 1 calc R . .
C61 C 0.7359(3) 0.0578(3) 0.7525(3) 0.139(2) Uani 1 1 d . . .
C62 C 0.7671(4) 0.0563(3) 0.7835(3) 0.144(2) Uani 1 1 d . A .
C63 C 0.7551(4) 0.1005(3) 0.7995(3) 0.158(3) Uani 1 1 d . . .
H63 H 0.7232 0.1318 0.7906 0.190 Uiso 1 1 calc R A .
C64 C 0.7910(5) 0.0981(5) 0.8295(4) 0.192(4) Uani 1 1 d D A .
C65 C 0.8347(6) 0.0514(6) 0.8448(4) 0.235(6) Uani 1 1 d D . .
C66 C 0.8452(5) 0.0066(5) 0.8309(4) 0.192(4) Uani 1 1 d D A .
C67 C 0.8145(4) 0.0085(3) 0.7996(3) 0.177(3) Uani 1 1 d . . .
H67 H 0.8248 -0.0215 0.7887 0.212 Uiso 1 1 calc R A .
C68 C 0.4945(4) 0.1666(3) 0.6661(3) 0.1316(19) Uani 1 1 d . . .
C69 C 0.4469(5) 0.1381(3) 0.6938(3) 0.145(2) Uani 1 1 d . A .
C70 C 0.4602(4) 0.0921(3) 0.7317(3) 0.155(2) Uani 1 1 d . . .
H70 H 0.4995 0.0803 0.7392 0.186 Uiso 1 1 calc R A .
C71 C 0.4154(7) 0.0646(4) 0.7576(3) 0.176(3) Uani 1 1 d D A .
C72 C 0.3568(6) 0.0832(4) 0.7488(4) 0.179(3) Uani 1 1 d D . .
C73 C 0.3431(5) 0.1301(4) 0.7116(4) 0.171(3) Uani 1 1 d D A .
C74 C 0.3900(5) 0.1566(3) 0.6852(3) 0.151(2) Uani 1 1 d . . .
H74 H 0.3811 0.1883 0.6607 0.182 Uiso 1 1 calc R A .
C75 C 0.2465(8) 0.5764(9) 1.0737(8) 0.313(9) Uani 1 1 d DU . .
C76 C 0.1959(10) 0.6106(13) 1.1044(10) 0.350(10) Uani 1 1 d DU . .
C79 C 0.3926(8) 0.6205(7) 0.9382(6) 0.284(8) Uani 1 1 d D A .
C80 C 0.3571(11) 0.6825(6) 0.9270(6) 0.270(8) Uani 1 1 d D . .
C82 C 0.3996(13) 0.7078(8) 0.8814(8) 0.361(13) Uani 1 1 d D . .
C81 C 0.2860(12) 0.6937(13) 0.9350(8) 0.369(14) Uani 1 1 d D . .
C83 C 0.2739(5) 0.4627(6) 1.0009(4) 0.220(5) Uani 1 1 d D A .
C84 C 0.1422(9) 0.6097(7) 0.9248(6) 0.275(7) Uani 1 1 d D . .
C85 C 0.2587(8) 0.6907(6) 0.7985(6) 0.284(6) Uani 1 1 d DU A .
C86 C 0.1987(8) 0.7382(6) 0.7778(6) 0.275(6) Uani 1 1 d DU . .
C87A C 0.1965(4) 0.7820(3) 0.7958(3) 0.133(3) Uani 0.760(16) 1 d PDU B 12
C88 C 0.1470(8) 0.7153(7) 0.7818(7) 0.294(7) Uani 1 1 d DU B .
C90 C 0.7240(8) 0.1808(5) 0.8397(5) 0.254(6) Uani 1 1 d DU A .
C91 C 0.7315(14) 0.2165(11) 0.8621(9) 0.390(13) Uani 1 1 d DU . .
C92 C 0.9057(8) -0.0812(6) 0.8319(6) 0.280(8) Uani 1 1 d D A .
C97 C 0.4796(8) -0.0002(4) 0.8120(5) 0.236(5) Uani 1 1 d D A .
C98 C 0.4708(8) -0.0454(6) 0.8607(5) 0.247(5) Uani 1 1 d D . .
C99 C 0.4605(11) -0.0914(6) 0.8503(7) 0.326(10) Uani 1 1 d D . .
C100 C 0.4207(8) -0.0276(8) 0.9034(7) 0.334(11) Uani 1 1 d D . .
C101 C 0.3093(14) 0.0220(10) 0.7527(10) 0.415(16) Uani 1 1 d . . .
C102 C 0.2616(5) 0.2014(6) 0.6763(5) 0.225(5) Uani 1 1 d DU A .
C103 C 0.1960(7) 0.2010(9) 0.6789(8) 0.314(9) Uani 1 1 d DU . .
C105 C 0.1481(11) 0.2043(10) 0.7257(8) 0.363(11) Uani 1 1 d DU . .
C106 C 0.0804(13) 0.2017(13) 0.7315(14) 0.465(18) Uani 1 1 d DU . .
C93 C 0.9624(10) -0.1212(8) 0.8546(7) 0.302(10) Uani 1 1 d D . .
C95 C 0.9691(9) -0.1751(9) 0.8505(10) 0.42(2) Uani 1 1 d D . .
C96 C 0.9131(11) -0.1979(8) 0.8812(8) 0.377(15) Uani 1 1 d D . .
C94 C 1.0217(11) -0.1018(7) 0.8274(10) 0.363(14) Uani 1 1 d D . .
N1 N 0.3605(4) 0.0497(3) 1.1126(3) 0.180(2) Uani 1 1 d . A .
N2 N 0.7177(2) 0.3458(3) 0.51807(18) 0.1296(15) Uani 1 1 d . A .
N3 N 0.7687(4) 0.4103(3) 0.4075(3) 0.171(3) Uani 1 1 d . A .
N4 N 0.8510(5) 0.5353(4) 0.3919(3) 0.246(5) Uani 1 1 d . A .
O1 O 0.76990(18) 0.49774(16) 0.50905(14) 0.1244(12) Uani 1 1 d . A .
O2 O 0.5290(2) 0.31690(18) 0.91487(14) 0.1398(13) Uani 1 1 d . . .
O3 O 0.59065(18) 0.36101(15) 0.81507(13) 0.1176(10) Uani 1 1 d . A .
O4 O 0.61445(16) 0.20902(13) 0.75087(11) 0.1080(10) Uani 1 1 d . . .
O5 O 0.65472(16) 0.26076(12) 0.64839(11) 0.1070(9) Uani 1 1 d . A .
O6 O 0.5076(5) 0.3754(5) 1.0019(3) 0.244(4) Uani 1 1 d . A .
O7 O 0.5218(3) 0.4424(2) 0.9423(2) 0.170(2) Uani 1 1 d . A .
O8 O 0.4574(3) 0.4807(2) 0.86997(16) 0.1441(14) Uani 1 1 d . A .
O9 O 0.4513(4) 0.5475(3) 0.8056(3) 0.198(2) Uani 1 1 d . A .
O10 O 0.3530(8) 0.4621(8) 1.1226(4) 0.425(11) Uani 1 1 d D . .
O11 O 0.3086(5) 0.5675(4) 1.0733(3) 0.244(3) Uani 1 1 d D . .
O12 O 0.3627(5) 0.5989(4) 0.9859(4) 0.241(4) Uani 1 1 d D . .
O13 O 0.2445(4) 0.5170(4) 0.9802(3) 0.213(3) Uani 1 1 d D . .
O14 O 0.1893(7) 0.6181(5) 0.9369(4) 0.278(4) Uani 1 1 d D A .
O15 O 0.2326(5) 0.6662(5) 0.8463(4) 0.287(5) Uani 1 1 d D . .
O16 O 0.69991(18) 0.10764(14) 0.73529(14) 0.1213(11) Uani 1 1 d . A .
O17 O 0.7363(3) 0.0197(2) 0.74247(19) 0.1681(18) Uani 1 1 d . A .
O18 O 0.7826(4) 0.1378(4) 0.8483(3) 0.236(3) Uani 1 1 d D . .
O19 O 0.8686(4) 0.0505(5) 0.8722(4) 0.285(5) Uani 1 1 d D A .
O20 O 0.8906(4) -0.0366(4) 0.8463(3) 0.237(3) Uani 1 1 d D . .
O21 O 0.5447(3) 0.15044(17) 0.68043(15) 0.1387(13) Uani 1 1 d . A .
O22 O 0.4901(2) 0.2017(2) 0.6281(2) 0.1597(16) Uani 1 1 d . A .
O23 O 0.4215(5) 0.0192(3) 0.7948(3) 0.224(3) Uani 1 1 d D . .
O24 O 0.3091(4) 0.0597(3) 0.7768(3) 0.213(3) Uani 1 1 d D A .
O25 O 0.2811(4) 0.1477(3) 0.7076(3) 0.204(2) Uani 1 1 d D . .
S1 S 0.56285(7) 0.22297(5) 0.84043(5) 0.1147(5) Uani 1 1 d . A .
S2 S 0.63093(6) 0.35207(5) 0.72289(4) 0.0996(4) Uani 1 1 d . A .
C200 C 0.2205(12) 0.2264(11) 1.0147(8) 0.274(10) Uani 0.62(2) 1 d PU C 9
H20A H 0.2359 0.2579 0.9953 0.412 Uiso 0.62(2) 1 calc PR C 9
H20B H 0.2111 0.2243 1.0475 0.412 Uiso 0.62(2) 1 calc PR C 9
H20C H 0.1825 0.2291 1.0069 0.412 Uiso 0.62(2) 1 calc PR C 9
C202 C 0.2703(7) 0.1763(6) 1.0059(4) 0.230(4) Uani 1 1 d U . .
H20D H 0.3117 0.1754 1.0076 0.275 Uiso 0.62(2) 1 calc PR C 9
H20E H 0.2587 0.1433 1.0275 0.275 Uiso 0.62(2) 1 calc PR C 9
H20F H 0.3135 0.1730 1.0057 0.275 Uiso 0.38(2) 1 calc PR C 10
H20G H 0.2431 0.2085 1.0154 0.275 Uiso 0.38(2) 1 calc PR C 10
C203 C 0.2682(6) 0.1850(4) 0.9567(3) 0.204(3) Uani 1 1 d DU C .
H20H H 0.2725 0.2212 0.9374 0.245 Uiso 1 1 calc R . .
H20I H 0.2275 0.1824 0.9567 0.245 Uiso 1 1 calc R . .
C204 C 0.3206(5) 0.1434(4) 0.9365(3) 0.183(3) Uani 1 1 d DU . .
H20J H 0.3607 0.1461 0.9376 0.220 Uiso 1 1 calc R C .
H20K H 0.3158 0.1076 0.9566 0.220 Uiso 1 1 calc R . .
C205 C 0.2915(7) 0.1144(4) 0.8837(4) 0.205(4) Uani 1 1 d D . .
H20L H 0.2853 0.0847 0.9125 0.246 Uiso 1 1 calc R C .
H20M H 0.3174 0.0988 0.8580 0.246 Uiso 1 1 calc R . .
C206 C 0.2275(6) 0.1491(5) 0.8731(4) 0.202(4) Uani 1 1 d D C .
H20N H 0.2015 0.1626 0.9000 0.242 Uiso 1 1 calc R . .
H20O H 0.2344 0.1804 0.8461 0.242 Uiso 1 1 calc R . .
C207 C 0.1907(9) 0.1217(8) 0.8628(5) 0.291(8) Uani 1 1 d D . .
H20P H 0.1889 0.0878 0.8880 0.349 Uiso 1 1 calc R C .
H20Q H 0.2145 0.1122 0.8337 0.349 Uiso 1 1 calc R . .
C208 C 0.1232(9) 0.1529(9) 0.8579(7) 0.325(10) Uani 1 1 d D C .
H20R H 0.1215 0.1630 0.8255 0.488 Uiso 1 1 calc R . .
H20S H 0.1105 0.1852 0.8677 0.488 Uiso 1 1 calc R . .
H20T H 0.0948 0.1304 0.8776 0.488 Uiso 1 1 calc R . .
C209 C 0.3497(4) 0.1842(3) 0.8514(3) 0.145(2) Uani 1 1 d . . .
C210 C 0.3551(3) 0.1862(3) 0.8067(3) 0.138(2) Uani 1 1 d . C .
H210 H 0.3395 0.1626 0.8014 0.166 Uiso 1 1 calc R . .
C211 C 0.3826(3) 0.2219(3) 0.7697(2) 0.1262(17) Uani 1 1 d . . .
H211 H 0.3853 0.2224 0.7393 0.151 Uiso 1 1 calc R C .
C212 C 0.4068(3) 0.2576(2) 0.7747(2) 0.1227(17) Uani 1 1 d . C .
C213 C 0.4027(3) 0.2562(3) 0.8199(2) 0.1336(19) Uani 1 1 d . . .
H213 H 0.4189 0.2795 0.8251 0.160 Uiso 1 1 calc R C .
C214 C 0.3734(4) 0.2188(3) 0.8580(3) 0.150(2) Uani 1 1 d . C .
H214 H 0.3701 0.2176 0.8888 0.179 Uiso 1 1 calc R . .
C215 C 0.4354(3) 0.2948(2) 0.7328(2) 0.1182(16) Uani 1 1 d . . .
H215 H 0.4441 0.2881 0.7040 0.142 Uiso 1 1 calc R C .
C216 C 0.4504(3) 0.3376(2) 0.7317(2) 0.1113(15) Uani 1 1 d . C .
H216 H 0.4433 0.3445 0.7601 0.134 Uiso 1 1 calc R . .
C217 C 0.4772(2) 0.3738(2) 0.68847(17) 0.1001(13) Uani 1 1 d . . .
C218 C 0.4898(2) 0.4196(2) 0.68359(18) 0.1024(14) Uani 1 1 d . C .
C219 C 0.5157(2) 0.44483(19) 0.63814(18) 0.0951(13) Uani 1 1 d . . .
C220 C 0.5237(2) 0.41861(18) 0.60736(19) 0.1003(13) Uani 1 1 d . C .
C221 C 0.5488(2) 0.43422(18) 0.55669(17) 0.0928(12) Uani 1 1 d . . .
C222 C 0.5566(2) 0.40860(19) 0.52602(19) 0.0996(13) Uani 1 1 d . C .
C223 C 0.5843(2) 0.4337(2) 0.48027(18) 0.0990(13) Uani 1 1 d . . .
C224 C 0.5959(2) 0.48084(19) 0.47468(17) 0.0963(13) Uani 1 1 d . C .
C225 C 0.6211(2) 0.51485(19) 0.43310(18) 0.1019(14) Uani 1 1 d . . .
H225 H 0.6308 0.5052 0.4055 0.122 Uiso 1 1 calc R C .
C226 C 0.6334(2) 0.5618(2) 0.4286(2) 0.1061(14) Uani 1 1 d . C .
H226 H 0.6241 0.5709 0.4564 0.127 Uiso 1 1 calc R . .
C227 C 0.6579(2) 0.5966(2) 0.3876(2) 0.1089(15) Uani 1 1 d . . .
C228 C 0.6694(3) 0.6465(2) 0.3886(2) 0.1248(18) Uani 1 1 d . C .
C229 C 0.6065(3) 0.6872(2) 0.4009(2) 0.1284(18) Uani 1 1 d . . .
H22A H 0.5827 0.6973 0.3776 0.193 Uiso 1 1 calc R C .
H22B H 0.6143 0.7191 0.4012 0.193 Uiso 1 1 calc R . .
H22C H 0.5825 0.6711 0.4316 0.193 Uiso 1 1 calc R . .
C230 C 0.7132(3) 0.6354(3) 0.4174(3) 0.141(2) Uani 1 1 d . . .
H23A H 0.6968 0.6160 0.4495 0.211 Uiso 1 1 calc R C .
H23B H 0.7175 0.6692 0.4167 0.211 Uiso 1 1 calc R . .
H23C H 0.7542 0.6138 0.4050 0.211 Uiso 1 1 calc R . .
C231 C 0.6776(3) 0.5961(2) 0.3406(2) 0.1105(15) Uani 1 1 d . C .
C232 C 0.6736(2) 0.5569(3) 0.3242(2) 0.1126(16) Uani 1 1 d . . .
C233 C 0.7016(3) 0.6408(3) 0.3130(3) 0.137(2) Uani 1 1 d . . .
C234 C 0.7275(3) 0.6563(3) 0.2658(3) 0.149(2) Uani 1 1 d . C .
C235 C 0.7263(4) 0.6326(4) 0.2338(4) 0.157(3) Uani 1 1 d . . .
C236 C 0.7558(4) 0.6995(4) 0.2467(3) 0.163(3) Uani 1 1 d . . .
C237 C 0.4454(3) 0.4917(2) 0.7187(2) 0.1175(16) Uani 1 1 d . C .
H23D H 0.4284 0.4965 0.7501 0.141 Uiso 1 1 calc R . .
H23E H 0.4098 0.5014 0.7046 0.141 Uiso 1 1 calc R . .
C238 C 0.5003(3) 0.5360(2) 0.63666(19) 0.1101(15) Uani 1 1 d . . .
H23F H 0.4595 0.5452 0.6292 0.132 Uiso 1 1 calc R C .
H23G H 0.5192 0.5662 0.6182 0.132 Uiso 1 1 calc R . .
C239 C 0.4892(3) 0.5294(2) 0.6881(2) 0.1188(16) Uani 1 1 d . C .
C240 C 0.5492(3) 0.5062(2) 0.7048(2) 0.1179(16) Uani 1 1 d . . .
H24A H 0.5396 0.4977 0.7390 0.141 Uiso 1 1 calc R C .
H24B H 0.5738 0.4731 0.6960 0.141 Uiso 1 1 calc R . .
C241 C 0.4574(3) 0.5847(2) 0.6956(2) 0.1261(17) Uani 1 1 d . . .
H24C H 0.4550 0.5825 0.7278 0.151 Uiso 1 1 calc R C .
H24D H 0.4823 0.6099 0.6740 0.151 Uiso 1 1 calc R . .
C242 C 0.6416(4) 0.5289(3) 0.6860(2) 0.135(2) Uani 1 1 d . . .
C243 C 0.6739(4) 0.5724(3) 0.6675(3) 0.144(2) Uani 1 1 d . C .
C244 C 0.7381(5) 0.5562(4) 0.6701(4) 0.175(3) Uani 1 1 d . . .
H244 H 0.7592 0.5200 0.6825 0.210 Uiso 1 1 calc R C .
C245 C 0.7674(6) 0.5980(6) 0.6530(4) 0.193(4) Uani 1 1 d D C .
C246 C 0.7382(7) 0.6483(6) 0.6393(4) 0.192(4) Uani 1 1 d D . .
C247 C 0.6758(7) 0.6638(5) 0.6355(4) 0.209(4) Uani 1 1 d D C .
C248 C 0.6439(4) 0.6250(3) 0.6492(3) 0.144(2) Uani 1 1 d . . .
H248 H 0.6023 0.6347 0.6461 0.173 Uiso 1 1 calc R C .
C249 C 0.3685(5) 0.6567(3) 0.6752(3) 0.152(2) Uani 1 1 d . . .
C250 C 0.3067(5) 0.6729(4) 0.6701(3) 0.156(3) Uani 1 1 d . C .
C251 C 0.2835(6) 0.7330(4) 0.6488(4) 0.198(4) Uani 1 1 d . . .
H251 H 0.3077 0.7571 0.6411 0.238 Uiso 1 1 calc R C .
C252 C 0.2230(8) 0.7491(5) 0.6418(5) 0.221(6) Uani 1 1 d D C .
C253 C 0.1929(5) 0.7172(5) 0.6499(4) 0.184(4) Uani 1 1 d D . .
C254 C 0.2116(5) 0.6624(5) 0.6726(4) 0.180(3) Uani 1 1 d D C .
C255 C 0.2715(4) 0.6403(4) 0.6809(3) 0.145(2) Uani 1 1 d . . .
H255 H 0.2865 0.6029 0.6940 0.174 Uiso 1 1 calc R C .
C256 C 0.5745(3) 0.31772(19) 0.52802(19) 0.1074(14) Uani 1 1 d . C .
H25A H 0.5552 0.2877 0.5461 0.129 Uiso 1 1 calc R . .
H25B H 0.6135 0.3094 0.5376 0.129 Uiso 1 1 calc R . .
C257 C 0.6300(3) 0.3607(2) 0.4466(2) 0.1233(17) Uani 1 1 d . . .
H25C H 0.6655 0.3518 0.4605 0.148 Uiso 1 1 calc R C .
H25D H 0.6475 0.3554 0.4154 0.148 Uiso 1 1 calc R . .
C258 C 0.5908(3) 0.3222(2) 0.4760(2) 0.1144(16) Uani 1 1 d . C .
C259 C 0.6260(3) 0.2678(2) 0.4683(3) 0.1361(19) Uani 1 1 d . . .
H25E H 0.5971 0.2448 0.4801 0.163 Uiso 1 1 calc R C .
H25F H 0.6434 0.2720 0.4346 0.163 Uiso 1 1 calc R . .
C260 C 0.5311(3) 0.3419(2) 0.4581(2) 0.1214(17) Uani 1 1 d . . .
H260 H 0.5200 0.3738 0.4343 0.146 Uiso 1 1 calc R C .
C261 C 0.6841(5) 0.1902(4) 0.5160(3) 0.169(3) Uani 1 1 d . . .
C262 C 0.7374(4) 0.1681(3) 0.5393(2) 0.141(2) Uani 1 1 d . C .
C263 C 0.7700(4) 0.1960(3) 0.5406(2) 0.137(2) Uani 1 1 d . . .
H263 H 0.7621 0.2331 0.5247 0.164 Uiso 1 1 calc R C .
C264 C 0.8159(6) 0.1720(5) 0.5651(4) 0.188(4) Uani 1 1 d D C .
C265 C 0.8304(6) 0.1185(7) 0.5867(4) 0.194(4) Uani 1 1 d D . .
C266 C 0.7928(9) 0.0913(4) 0.5910(4) 0.209(5) Uani 1 1 d D C .
C267 C 0.7456(6) 0.1132(4) 0.5659(4) 0.198(4) Uani 1 1 d . . .
H267 H 0.7207 0.0925 0.5668 0.238 Uiso 1 1 calc R C .
C268 C 0.4411(4) 0.3155(3) 0.4728(3) 0.139(2) Uani 1 1 d . . .
C269 C 0.4065(4) 0.2746(3) 0.4982(3) 0.141(2) Uani 1 1 d . C .
C270 C 0.4356(4) 0.2240(3) 0.5255(3) 0.148(2) Uani 1 1 d . . .
H270 H 0.4769 0.2164 0.5285 0.178 Uiso 1 1 calc R C .
C271 C 0.4020(7) 0.1859(4) 0.5477(4) 0.187(4) Uani 1 1 d D C .
C272 C 0.3424(7) 0.1983(6) 0.5449(5) 0.212(4) Uani 1 1 d D . .
C273 C 0.3127(6) 0.2489(6) 0.5210(4) 0.196(4) Uani 1 1 d D C .
C274 C 0.3457(4) 0.2877(4) 0.4948(3) 0.160(2) Uani 1 1 d . . .
H274 H 0.3272 0.3212 0.4757 0.193 Uiso 1 1 calc R C .
C282 C 0.1880(4) 0.5794(5) 0.7021(3) 0.178(3) Uani 1 1 d D C .
C283 C 0.1342(4) 0.5578(5) 0.7098(4) 0.212(4) Uani 1 1 d D . .
C284 C 0.0718(5) 0.5874(6) 0.7382(4) 0.250(6) Uani 1 1 d D . .
C285 C 0.1521(5) 0.4964(5) 0.7246(5) 0.222(5) Uani 1 1 d D . .
C286 C 0.1005(6) 0.4707(7) 0.7287(5) 0.259(6) Uani 1 1 d D . .
C287 C 0.1396(7) 0.7462(9) 0.5912(8) 0.330(8) Uani 1 1 d DU . .
C288 C 0.0690(7) 0.7732(9) 0.5871(8) 0.340(8) Uani 1 1 d DU C .
C289 C 0.0273(8) 0.7345(8) 0.6201(8) 0.287(8) Uani 0.88(2) 1 d PDU C 6
C290 C 0.2421(11) 0.8419(6) 0.6106(8) 0.311(10) Uani 1 1 d . C .
C275 C 0.5817(10) 0.7356(5) 0.6238(6) 0.259(7) Uani 1 1 d DU C .
C277 C 0.6002(13) 0.8101(11) 0.6041(16) 0.47(2) Uani 1 1 d DU . .
C276 C 0.5408(13) 0.7955(7) 0.6121(10) 0.381(11) Uani 1 1 d DU . .
C278 C 0.7803(14) 0.6963(8) 0.6565(12) 0.375(13) Uani 1 1 d . . .
C279 C 0.8645(7) 0.5286(11) 0.6673(10) 0.330(7) Uani 1 1 d DU C .
C281 C 0.9460(11) 0.5497(11) 0.6758(11) 0.400(10) Uani 1 1 d DU . .
C280 C 0.9373(7) 0.5154(8) 0.6520(8) 0.328(7) Uani 1 1 d DU . .
C291 C 0.8357(10) 0.2483(9) 0.5537(9) 0.325(11) Uani 1 1 d . C .
C292 C 0.8715(8) 0.1025(8) 0.6512(7) 0.305(7) Uani 1 1 d DU . .
C293 C 0.9315(9) 0.0666(9) 0.6678(7) 0.326(7) Uani 1 1 d DU C .
C295 C 0.7664(15) 0.0087(5) 0.6251(7) 0.348(15) Uani 1 1 d D C .
C296 C 0.7839(3) -0.0481(2) 0.6610(2) 0.141(2) Uani 1 1 d DU . .
C297 C 0.8520(3) -0.0723(2) 0.6346(2) 0.149(2) Uani 1 1 d DU . .
C299 C 0.7277(4) -0.0676(2) 0.6775(3) 0.152(2) Uani 1 1 d DU . .
C300 C 0.6718(8) -0.0573(7) 0.7159(6) 0.326(9) Uani 1 1 d DU . .
C301 C 0.4965(6) 0.1172(3) 0.5681(4) 0.198(4) Uani 1 1 d D C .
C302 C 0.5285(9) 0.0561(5) 0.5824(7) 0.266(6) Uani 1 1 d D . .
C303 C 0.4899(13) 0.0421(8) 0.6324(7) 0.371(14) Uani 1 1 d D . .
C304 C 0.5999(11) 0.0411(6) 0.5761(11) 0.396(15) Uani 1 1 d DU . .
C305 C 0.3058(19) 0.1363(11) 0.5467(12) 0.45(2) Uani 1 1 d . . .
C306 C 0.2244(6) 0.3040(6) 0.4930(7) 0.262(7) Uani 1 1 d DU C .
C307 C 0.1547(7) 0.3082(8) 0.5124(7) 0.282(7) Uani 1 1 d DU . .
N201 N 0.3244(4) 0.1472(3) 0.8895(3) 0.168(2) Uani 1 1 d . C .
N202 N 0.6700(2) 0.5239(2) 0.31260(17) 0.1222(14) Uani 1 1 d . C .
N203 N 0.7238(4) 0.6136(4) 0.2097(3) 0.189(3) Uani 1 1 d . C .
N204 N 0.7806(4) 0.7338(4) 0.2307(3) 0.190(3) Uani 1 1 d . C .
O201 O 0.69969(19) 0.66952(17) 0.33932(17) 0.1281(12) Uani 1 1 d . C .
O202 O 0.47962(17) 0.43522(15) 0.72243(13) 0.1152(10) Uani 1 1 d . . .
O203 O 0.54054(15) 0.48866(13) 0.62298(11) 0.1043(9) Uani 1 1 d . C .
O204 O 0.53238(15) 0.36555(12) 0.53914(11) 0.1035(9) Uani 1 1 d . . .
O205 O 0.59690(17) 0.41684(13) 0.44160(12) 0.1100(10) Uani 1 1 d . C .
O206 O 0.3963(4) 0.6856(3) 0.6756(4) 0.236(3) Uani 1 1 d . C .
O207 O 0.3942(2) 0.60407(17) 0.68759(14) 0.1311(12) Uani 1 1 d . C .
O208 O 0.5840(2) 0.54616(15) 0.68287(13) 0.1177(11) Uani 1 1 d . C .
O209 O 0.6696(3) 0.4817(3) 0.7000(2) 0.1715(19) Uani 1 1 d . C .
O210 O 0.1713(3) 0.6345(4) 0.6814(2) 0.185(2) Uani 1 1 d D . .
O211 O 0.1316(4) 0.7375(3) 0.6415(3) 0.241(3) Uani 1 1 d D C .
O212 O 0.2015(5) 0.8051(4) 0.6228(3) 0.260(4) Uani 1 1 d D . .
O213 O 0.6428(8) 0.7183(4) 0.6210(4) 0.287(6) Uani 1 1 d D . .
O214 O 0.7679(7) 0.6880(6) 0.6208(5) 0.312(6) Uani 1 1 d D C .
O215 O 0.8283(6) 0.5890(5) 0.6527(4) 0.263(4) Uani 1 1 d D . .
O216 O 0.6762(2) 0.24288(15) 0.49231(14) 0.1266(12) Uani 1 1 d . C .
O217 O 0.6501(5) 0.1670(3) 0.5170(4) 0.248(4) Uani 1 1 d . C .
O218 O 0.8549(4) 0.1973(5) 0.5667(3) 0.235(4) Uani 1 1 d D . .
O219 O 0.8806(5) 0.0972(4) 0.6082(4) 0.264(4) Uani 1 1 d D C .
O220 O 0.8020(6) 0.0364(4) 0.6134(3) 0.290(6) Uani 1 1 d D . .
O221 O 0.4955(2) 0.30377(16) 0.48351(15) 0.1307(12) Uani 1 1 d . C .
O222 O 0.4235(2) 0.3567(2) 0.4425(2) 0.1564(16) Uani 1 1 d . C .
O223 O 0.4310(5) 0.1332(3) 0.5719(3) 0.216(3) Uani 1 1 d D . .
O224 O 0.3053(5) 0.1631(5) 0.5729(4) 0.260(4) Uani 1 1 d D C .
O225 O 0.2494(5) 0.2592(5) 0.5220(3) 0.238(3) Uani 1 1 d D . .
S201 S 0.49817(6) 0.36134(5) 0.63538(5) 0.1027(4) Uani 1 1 d . C .
S202 S 0.57240(6) 0.49319(5) 0.52882(4) 0.0962(4) Uani 1 1 d . C .
C77 C 0.2166(16) 0.6034(13) 1.1473(11) 0.437(16) Uani 1 1 d DU . .
C294 C 0.9318(12) 0.0872(9) 0.7053(9) 0.384(12) Uani 1 1 d DU . .
C78 C 0.2080(15) 0.6641(12) 1.0739(13) 0.443(19) Uani 1 1 d DU . .
C87B C 0.2377(17) 0.7796(14) 0.7547(16) 0.209(11) Uani 0.240(16) 1 d PDU B 11
C308 C 0.106(2) 0.2776(17) 0.5223(18) 0.38(3) Uani 0.43(4) 1 d PDU D 13
C89B C 0.169(2) 0.6645(12) 0.7662(13) 0.350(16) Uani 0.49(3) 1 d PDU B 3
C104 C 0.1743(13) 0.2605(11) 0.6751(16) 0.50(2) Uani 1 1 d DU . .
C1B C 0.068(6) 0.796(8) 0.5353(15) 0.330(19) Uani 0.12(2) 1 d PDU C 5
C89A C 0.1025(16) 0.7028(14) 0.8300(10) 0.320(14) Uani 0.51(3) 1 d PDU B 4
C298 C 0.8777(8) -0.1233(6) 0.6707(6) 0.328(9) Uani 1 1 d DU . .
C309 C 0.1170(11) 0.3620(11) 0.4866(11) 0.310(19) Uani 0.57(4) 1 d PDU D 14
C201 C 0.2533(16) 0.1347(13) 1.0373(12) 0.225(10) Uani 0.38(2) 1 d PU C 10
H20U H 0.2084 0.1451 1.0512 0.337 Uiso 0.38(2) 1 calc PR C 10
H20V H 0.2764 0.1211 1.0615 0.337 Uiso 0.38(2) 1 calc PR C 10
H20W H 0.2622 0.1068 1.0228 0.337 Uiso 0.38(2) 1 calc PR C 10
O226 O 0.3303(5) 0.4467(6) 0.8214(5) 0.300(5) Uani 1 1 d . . .
H22D H 0.3138 0.4339 0.8495 0.450 Uiso 1 1 calc R . .
C353 C 0.2938(8) 0.5024(6) 0.8042(6) 0.244(5) Uani 1 1 d . . .
H35A H 0.3182 0.5274 0.7985 0.293 Uiso 1 1 calc R . .
H35B H 0.2849 0.5075 0.7744 0.293 Uiso 1 1 calc R . .
C356 C 0.2351(8) 0.5138(7) 0.8384(6) 0.271(6) Uani 1 1 d . . .
H35C H 0.2192 0.4821 0.8531 0.406 Uiso 1 1 calc R . .
H35D H 0.2045 0.5434 0.8229 0.406 Uiso 1 1 calc R . .
H35E H 0.2424 0.5236 0.8621 0.406 Uiso 1 1 calc R . .

loop_
_atom_site_aniso_label
_atom_site_aniso_U_11
_atom_site_aniso_U_22
_atom_site_aniso_U_33
_atom_site_aniso_U_23
_atom_site_aniso_U_13
_atom_site_aniso_U_12
C1 0.47(4) 0.40(4) 0.44(4) 0.04(3) -0.04(3) -0.15(3)
C2 0.304(17) 0.200(12) 0.248(14) -0.046(11) 0.058(13) 0.013(12)
C3 0.255(11) 0.162(8) 0.153(7) -0.025(6) 0.013(7) -0.030(8)
C4 0.253(10) 0.120(5) 0.118(5) -0.028(4) 0.033(5) 0.002(6)
C5 0.166(7) 0.141(7) 0.169(7) -0.008(5) -0.021(5) -0.024(5)
C6 0.219(9) 0.131(6) 0.150(7) -0.027(5) -0.009(6) -0.033(6)
C7 0.199(8) 0.149(6) 0.132(6) -0.030(5) -0.009(5) -0.050(6)
C8 0.176(6) 0.108(4) 0.139(5) -0.021(4) -0.030(4) -0.034(4)
C9 0.167(6) 0.111(5) 0.111(5) -0.009(4) -0.006(4) -0.024(4)
C10 0.164(6) 0.120(5) 0.116(5) -0.018(4) -0.018(4) -0.025(4)
C11 0.174(6) 0.117(5) 0.112(5) -0.023(4) -0.012(4) -0.026(4)
C12 0.144(5) 0.104(4) 0.111(4) -0.018(3) -0.006(3) -0.026(3)
C13 0.207(7) 0.120(5) 0.102(5) -0.022(4) -0.012(4) -0.030(5)
C14 0.206(7) 0.114(5) 0.113(5) -0.027(4) 0.007(5) -0.015(5)
C15 0.164(6) 0.132(5) 0.106(4) -0.019(4) -0.017(4) -0.034(4)
C16 0.156(5) 0.122(5) 0.103(4) -0.028(4) -0.017(3) -0.023(4)
C17 0.142(4) 0.095(4) 0.096(4) -0.018(3) -0.020(3) -0.027(3)
C18 0.143(5) 0.118(5) 0.106(4) -0.030(4) -0.028(3) -0.019(4)
C19 0.121(4) 0.097(4) 0.097(4) -0.032(3) -0.017(3) -0.023(3)
C20 0.114(3) 0.083(3) 0.090(3) -0.015(3) -0.018(2) -0.006(2)
C21 0.110(3) 0.080(3) 0.094(3) -0.022(2) -0.027(2) -0.005(2)
C22 0.112(3) 0.081(3) 0.099(3) -0.018(3) -0.024(3) -0.015(2)
C23 0.113(3) 0.081(3) 0.089(3) -0.019(3) -0.025(2) -0.009(2)
C24 0.104(3) 0.086(3) 0.096(3) -0.020(2) -0.024(2) -0.015(2)
C25 0.097(3) 0.083(3) 0.093(3) -0.020(2) -0.023(2) -0.010(2)
C26 0.097(3) 0.084(3) 0.092(3) -0.017(2) -0.029(2) -0.020(2)
C27 0.087(3) 0.095(3) 0.110(4) -0.022(3) -0.031(3) -0.011(2)
C28 0.114(4) 0.089(3) 0.118(4) -0.014(3) -0.029(3) -0.030(3)
C29 0.125(4) 0.103(4) 0.119(4) -0.029(3) -0.034(3) -0.027(3)
C30 0.131(4) 0.116(4) 0.152(5) -0.031(4) -0.036(4) -0.035(3)
C31 0.092(3) 0.096(3) 0.093(3) -0.012(3) -0.023(2) -0.016(2)
C32 0.106(4) 0.096(4) 0.101(3) -0.025(3) -0.035(3) -0.010(3)
C33 0.110(4) 0.105(4) 0.121(5) -0.011(4) -0.032(3) -0.016(3)
C34 0.125(4) 0.125(5) 0.105(4) -0.010(4) -0.010(3) -0.028(4)
C35 0.144(6) 0.147(7) 0.124(6) -0.033(5) -0.025(4) -0.019(5)
C36 0.171(7) 0.141(6) 0.144(6) -0.013(5) -0.011(5) -0.022(5)
C37 0.147(5) 0.112(4) 0.117(4) -0.039(3) -0.019(3) -0.018(4)
C38 0.172(6) 0.127(5) 0.132(5) -0.047(4) -0.018(4) -0.043(4)
C39 0.157(5) 0.120(5) 0.119(4) -0.052(4) -0.018(4) -0.032(4)
C40 0.182(7) 0.180(7) 0.125(5) -0.054(5) -0.017(5) -0.044(6)
C41 0.177(6) 0.119(5) 0.135(5) -0.049(4) -0.023(5) -0.028(4)
C42 0.215(11) 0.193(11) 0.196(13) -0.086(11) -0.056(10) -0.038(10)
C47 0.220(12) 0.268(16) 0.295(17) -0.190(16) -0.061(12) -0.018(11)
C46 0.171(9) 0.39(3) 0.31(2) -0.27(2) -0.043(11) -0.014(12)
C45 0.258(14) 0.312(18) 0.209(13) -0.166(14) -0.021(10) -0.040(13)
C44 0.40(2) 0.259(15) 0.180(11) -0.115(11) -0.010(12) -0.060(15)
C43 0.248(12) 0.210(11) 0.151(8) -0.048(8) -0.057(8) -0.045(10)
C48 0.201(9) 0.242(12) 0.226(11) -0.145(11) -0.053(8) -0.040(8)
C49 0.180(7) 0.148(7) 0.133(6) -0.058(6) -0.041(6) -0.018(6)
C50 0.203(8) 0.122(5) 0.127(6) -0.042(5) -0.037(6) -0.018(6)
C51 0.175(7) 0.150(6) 0.168(7) -0.076(6) -0.051(6) -0.008(5)
C52 0.206(10) 0.187(9) 0.168(9) -0.080(8) -0.026(8) -0.021(8)
C53 0.192(10) 0.214(12) 0.242(14) -0.116(12) -0.083(10) 0.045(9)
C54 0.292(18) 0.215(13) 0.165(10) -0.052(10) -0.057(11) -0.043(13)
C55 0.211(9) 0.167(8) 0.172(8) -0.078(7) -0.023(7) -0.008(7)
C56 0.132(4) 0.073(3) 0.116(4) -0.020(3) -0.022(3) -0.021(3)
C57 0.118(4) 0.091(3) 0.099(3) -0.026(3) -0.020(3) -0.014(3)
C58 0.126(4) 0.084(3) 0.106(3) -0.023(3) -0.023(3) -0.022(3)
C59 0.127(4) 0.095(4) 0.126(4) -0.035(3) -0.010(3) -0.019(3)
C60 0.135(4) 0.109(4) 0.115(4) -0.021(3) -0.025(3) -0.031(3)
C61 0.140(5) 0.105(5) 0.123(5) -0.018(4) -0.016(4) -0.008(4)
C62 0.150(5) 0.124(5) 0.117(5) -0.005(4) -0.034(4) -0.022(4)
C63 0.158(6) 0.135(6) 0.146(6) -0.042(5) -0.037(5) 0.004(4)
C64 0.153(7) 0.202(10) 0.204(9) -0.077(8) -0.069(6) 0.014(6)
C65 0.222(11) 0.241(13) 0.178(9) -0.063(9) -0.093(8) 0.055(10)
C66 0.202(9) 0.162(8) 0.159(8) -0.023(7) -0.061(7) 0.004(7)
C67 0.146(6) 0.138(6) 0.154(6) -0.018(5) -0.009(5) 0.014(5)
C68 0.150(6) 0.103(4) 0.133(5) -0.032(4) -0.037(5) -0.022(4)
C69 0.162(7) 0.122(5) 0.145(6) -0.049(5) -0.015(5) -0.041(5)
C70 0.172(6) 0.133(6) 0.160(6) -0.032(5) -0.041(5) -0.048(5)
C71 0.225(11) 0.132(7) 0.151(7) -0.025(5) -0.031(7) -0.053(7)
C72 0.198(10) 0.136(7) 0.198(9) -0.051(7) -0.028(8) -0.055(7)
C73 0.175(9) 0.156(8) 0.191(8) -0.063(7) -0.047(7) -0.037(7)
C74 0.168(7) 0.134(6) 0.145(6) -0.033(4) -0.034(5) -0.043(5)
C75 0.233(14) 0.39(2) 0.40(2) -0.271(18) -0.013(14) -0.070(14)
C76 0.302(18) 0.43(3) 0.42(3) -0.28(2) -0.063(18) -0.069(19)
C79 0.275(16) 0.39(3) 0.243(15) -0.173(17) 0.012(12) -0.133(17)
C80 0.41(3) 0.161(10) 0.240(15) -0.086(10) -0.090(16) -0.030(13)
C82 0.56(4) 0.234(16) 0.245(17) -0.078(13) -0.02(2) -0.12(2)
C81 0.34(2) 0.52(4) 0.28(2) -0.08(2) -0.093(18) -0.18(3)
C83 0.186(8) 0.240(12) 0.166(8) -0.038(8) -0.017(6) -0.026(8)
C84 0.303(19) 0.275(17) 0.227(13) -0.104(12) -0.013(13) -0.069(15)
C85 0.292(11) 0.213(9) 0.236(10) -0.047(8) -0.027(9) 0.006(8)
C86 0.273(10) 0.210(8) 0.232(8) -0.044(7) -0.026(8) 0.008(7)
C87A 0.159(7) 0.080(4) 0.123(6) -0.029(4) -0.041(5) 0.018(4)
C88 0.278(12) 0.237(10) 0.252(9) -0.045(9) -0.043(9) 0.015(9)
C90 0.291(14) 0.210(11) 0.272(13) -0.115(10) -0.136(11) 0.033(10)
C91 0.47(3) 0.46(3) 0.39(2) -0.26(2) -0.10(2) -0.15(2)
C92 0.312(17) 0.186(11) 0.248(14) -0.016(10) -0.120(12) 0.042(11)
C97 0.259(13) 0.144(8) 0.240(12) -0.016(8) -0.054(11) -0.027(8)
C98 0.273(15) 0.202(12) 0.245(13) -0.027(11) -0.064(12) -0.076(11)
C99 0.41(2) 0.210(13) 0.34(2) -0.002(13) -0.075(18) -0.158(16)
C100 0.237(14) 0.284(19) 0.33(2) -0.049(16) 0.030(15) -0.037(13)
C101 0.52(4) 0.35(2) 0.45(3) 0.04(2) -0.14(3) -0.32(3)
C102 0.174(9) 0.220(11) 0.277(13) -0.055(10) -0.067(8) -0.053(8)
C103 0.202(12) 0.303(16) 0.40(2) -0.016(17) -0.083(13) -0.107(12)
C105 0.261(17) 0.35(2) 0.45(3) -0.04(2) -0.058(19) -0.154(16)
C106 0.36(3) 0.40(3) 0.56(4) -0.01(3) -0.20(3) -0.06(3)
C93 0.258(18) 0.241(16) 0.39(2) -0.140(17) -0.161(18) 0.085(15)
C95 0.225(15) 0.33(3) 0.40(3) 0.05(2) 0.004(17) 0.040(16)
C96 0.40(3) 0.258(18) 0.282(19) -0.052(15) -0.07(2) 0.08(2)
C94 0.246(16) 0.29(2) 0.59(4) -0.18(2) -0.25(2) 0.086(15)
N1 0.202(6) 0.129(5) 0.162(6) -0.028(4) -0.018(5) -0.032(4)
N2 0.134(4) 0.129(4) 0.123(4) -0.045(3) -0.035(3) -0.019(3)
N3 0.173(6) 0.170(7) 0.142(5) -0.048(5) -0.024(4) -0.024(5)
N4 0.252(9) 0.178(7) 0.196(8) 0.001(6) 0.031(7) -0.067(7)
O1 0.125(3) 0.106(3) 0.121(3) -0.012(2) -0.020(2) -0.038(2)
O2 0.168(4) 0.128(3) 0.112(3) -0.044(2) -0.013(2) -0.034(3)
O3 0.137(3) 0.103(2) 0.108(2) -0.032(2) -0.022(2) -0.033(2)
O4 0.123(2) 0.079(2) 0.099(2) -0.0201(17) -0.0166(18) -0.0172(17)
O5 0.128(2) 0.083(2) 0.092(2) -0.0190(17) -0.0229(17) -0.0174(17)
O6 0.315(11) 0.254(9) 0.168(6) -0.085(7) -0.054(6) -0.057(9)
O7 0.224(6) 0.160(5) 0.125(4) -0.056(4) -0.033(4) -0.043(4)
O8 0.171(4) 0.130(3) 0.126(3) -0.048(3) -0.028(3) -0.028(3)
O9 0.230(6) 0.171(5) 0.157(5) -0.045(4) -0.034(5) -0.027(4)
O10 0.431(19) 0.62(3) 0.316(14) -0.335(19) 0.052(14) -0.17(2)
O11 0.241(8) 0.293(10) 0.241(7) -0.166(7) -0.017(6) -0.064(7)
O12 0.265(9) 0.241(8) 0.241(9) -0.148(8) -0.037(7) -0.033(7)
O13 0.201(6) 0.235(8) 0.180(6) -0.080(6) -0.018(5) -0.035(6)
O14 0.259(11) 0.248(10) 0.303(12) -0.106(9) -0.073(9) -0.004(8)
O15 0.279(10) 0.249(9) 0.227(9) -0.071(8) -0.058(8) 0.049(8)
O16 0.126(3) 0.090(2) 0.125(3) -0.0248(19) -0.029(2) -0.0098(19)
O17 0.193(5) 0.105(3) 0.163(4) -0.032(3) -0.031(3) -0.008(3)
O18 0.201(7) 0.225(8) 0.277(9) -0.096(7) -0.092(6) 0.008(6)
O19 0.215(7) 0.331(12) 0.245(8) -0.103(8) -0.090(6) 0.053(7)
O20 0.195(6) 0.223(8) 0.217(7) -0.038(6) -0.083(5) 0.035(6)
O21 0.155(4) 0.120(3) 0.132(3) -0.024(2) -0.037(3) -0.036(3)
O22 0.168(4) 0.124(3) 0.174(4) -0.026(3) -0.058(3) -0.025(3)
O23 0.266(9) 0.189(6) 0.210(7) -0.022(6) -0.045(6) -0.102(6)
O24 0.239(7) 0.200(6) 0.218(6) -0.052(5) -0.035(5) -0.107(6)
O25 0.193(6) 0.201(7) 0.236(7) -0.073(6) -0.041(5) -0.073(5)
S1 0.1297(10) 0.0923(9) 0.0990(9) -0.0200(7) -0.0173(7) -0.0209(7)
S2 0.1043(8) 0.0831(8) 0.0955(8) -0.0201(6) -0.0214(6) -0.0151(6)
C200 0.261(17) 0.288(18) 0.214(14) -0.045(14) -0.034(13) -0.055(14)
C202 0.255(9) 0.219(8) 0.175(7) -0.048(7) -0.024(7) -0.054(7)
C203 0.231(7) 0.199(7) 0.150(5) -0.031(5) -0.035(5) -0.051(6)
C204 0.207(7) 0.176(7) 0.142(6) -0.021(5) -0.039(5) -0.053(6)
C205 0.271(14) 0.172(8) 0.165(8) -0.004(6) -0.052(8) -0.097(10)
C206 0.194(9) 0.214(10) 0.167(8) -0.034(7) -0.011(7) -0.071(9)
C207 0.31(2) 0.35(2) 0.230(13) -0.034(13) -0.037(13) -0.18(2)
C208 0.240(15) 0.40(3) 0.34(2) -0.062(18) -0.095(15) -0.119(17)
C209 0.159(6) 0.112(5) 0.142(6) -0.027(4) -0.018(4) -0.041(4)
C210 0.168(6) 0.108(4) 0.123(5) -0.032(4) -0.015(4) -0.039(4)
C211 0.131(4) 0.109(4) 0.128(5) -0.035(4) -0.029(3) -0.021(3)
C212 0.129(4) 0.104(4) 0.116(5) -0.024(3) -0.016(3) -0.029(3)
C213 0.142(5) 0.125(5) 0.123(5) -0.027(4) -0.020(4) -0.043(4)
C214 0.157(6) 0.147(6) 0.120(5) -0.033(4) -0.028(4) -0.024(5)
C215 0.122(4) 0.098(4) 0.117(4) -0.029(3) -0.027(3) -0.011(3)
C216 0.117(4) 0.098(4) 0.109(4) -0.032(3) -0.027(3) -0.016(3)
C217 0.105(3) 0.091(3) 0.098(3) -0.028(3) -0.026(2) -0.015(3)
C218 0.108(3) 0.094(3) 0.098(4) -0.025(3) -0.030(3) -0.017(3)
C219 0.094(3) 0.082(3) 0.104(3) -0.021(3) -0.031(2) -0.017(2)
C220 0.105(3) 0.077(3) 0.111(4) -0.026(3) -0.038(3) -0.006(2)
C221 0.088(3) 0.077(3) 0.103(3) -0.023(2) -0.031(2) -0.005(2)
C222 0.101(3) 0.078(3) 0.110(4) -0.023(3) -0.034(3) -0.009(2)
C223 0.103(3) 0.087(3) 0.103(4) -0.027(3) -0.037(3) -0.009(2)
C224 0.101(3) 0.083(3) 0.098(3) -0.019(2) -0.035(2) -0.012(2)
C225 0.115(3) 0.083(3) 0.101(3) -0.022(3) -0.039(3) -0.011(3)
C226 0.108(3) 0.094(3) 0.112(4) -0.033(3) -0.030(3) -0.016(3)
C227 0.103(3) 0.090(3) 0.125(5) -0.024(3) -0.035(3) -0.016(3)
C228 0.128(4) 0.099(4) 0.143(5) -0.021(3) -0.047(4) -0.026(3)
C229 0.135(4) 0.099(4) 0.136(5) -0.025(3) -0.036(3) -0.022(3)
C230 0.147(5) 0.121(4) 0.161(5) -0.031(4) -0.054(4) -0.036(4)
C231 0.109(4) 0.097(4) 0.113(4) -0.019(3) -0.027(3) -0.024(3)
C232 0.104(4) 0.102(4) 0.109(4) -0.019(3) -0.018(3) -0.021(3)
C233 0.116(4) 0.113(5) 0.145(6) -0.016(5) -0.018(4) -0.022(3)
C234 0.134(5) 0.120(5) 0.156(7) -0.022(5) -0.022(5) -0.022(4)
C235 0.165(7) 0.133(6) 0.129(6) -0.023(5) -0.021(5) -0.021(5)
C236 0.127(5) 0.151(7) 0.162(7) -0.016(5) -0.009(5) -0.037(5)
C237 0.120(4) 0.107(4) 0.120(4) -0.046(3) -0.029(3) -0.011(3)
C238 0.124(4) 0.087(3) 0.116(4) -0.029(3) -0.042(3) -0.011(3)
C239 0.120(4) 0.116(4) 0.121(4) -0.048(3) -0.035(3) -0.010(3)
C240 0.128(4) 0.111(4) 0.113(4) -0.032(3) -0.038(3) -0.022(3)
C241 0.132(5) 0.107(4) 0.136(5) -0.038(3) -0.039(3) -0.019(3)
C242 0.153(6) 0.122(5) 0.147(5) -0.035(4) -0.053(4) -0.044(5)
C243 0.146(6) 0.143(6) 0.162(6) -0.048(5) -0.054(4) -0.038(5)
C244 0.166(7) 0.165(7) 0.223(9) -0.073(6) -0.063(6) -0.042(6)
C245 0.177(9) 0.203(11) 0.227(10) -0.058(9) -0.070(7) -0.065(9)
C246 0.200(10) 0.182(10) 0.236(11) -0.049(8) -0.076(8) -0.086(9)
C247 0.239(13) 0.187(11) 0.224(10) -0.046(8) -0.077(8) -0.077(9)
C248 0.165(6) 0.121(5) 0.162(6) -0.040(4) -0.056(5) -0.040(5)
C249 0.172(8) 0.112(6) 0.170(6) -0.050(5) -0.054(5) -0.014(5)
C250 0.151(7) 0.134(6) 0.170(7) -0.074(5) -0.040(5) 0.012(6)
C251 0.225(11) 0.155(8) 0.198(9) -0.079(6) -0.034(7) -0.017(7)
C252 0.196(12) 0.165(11) 0.236(12) -0.076(10) -0.076(10) 0.068(10)
C253 0.180(11) 0.134(8) 0.189(8) -0.055(7) -0.050(7) 0.028(7)
C254 0.130(7) 0.219(12) 0.183(8) -0.099(8) -0.028(6) -0.004(8)
C255 0.133(6) 0.134(6) 0.145(5) -0.056(4) -0.024(4) -0.003(5)
C256 0.112(3) 0.083(3) 0.122(4) -0.030(3) -0.042(3) -0.007(3)
C257 0.139(4) 0.107(4) 0.118(4) -0.045(3) -0.036(3) -0.009(3)
C258 0.127(4) 0.091(3) 0.123(4) -0.029(3) -0.046(3) -0.012(3)
C259 0.148(5) 0.106(4) 0.158(5) -0.053(4) -0.049(4) -0.011(4)
C260 0.140(4) 0.096(4) 0.125(4) -0.026(3) -0.050(3) -0.018(3)
C261 0.204(9) 0.111(6) 0.169(7) -0.039(5) -0.033(6) -0.030(6)
C262 0.144(6) 0.101(5) 0.129(5) -0.024(4) -0.026(4) 0.007(4)
C263 0.125(5) 0.116(5) 0.136(5) -0.033(4) -0.027(4) -0.002(4)
C264 0.159(8) 0.167(9) 0.193(8) -0.070(7) -0.045(7) 0.031(8)
C265 0.173(10) 0.181(12) 0.161(8) -0.048(8) -0.048(7) 0.033(9)
C266 0.230(14) 0.146(10) 0.169(9) -0.015(7) -0.056(9) 0.019(9)
C267 0.202(9) 0.142(7) 0.201(9) -0.039(7) -0.033(8) -0.016(6)
C268 0.130(5) 0.133(6) 0.178(6) -0.072(5) -0.061(5) -0.010(4)
C269 0.152(6) 0.114(5) 0.175(6) -0.043(4) -0.065(5) -0.031(4)
C270 0.186(6) 0.109(5) 0.163(6) -0.040(4) -0.073(5) -0.025(5)
C271 0.262(13) 0.154(8) 0.178(8) -0.040(6) -0.070(8) -0.084(9)
C272 0.208(11) 0.180(11) 0.280(14) -0.059(10) -0.087(11) -0.070(10)
C273 0.216(12) 0.203(11) 0.204(9) -0.050(8) -0.083(8) -0.074(10)
C274 0.153(7) 0.143(6) 0.193(7) -0.051(5) -0.057(5) -0.031(5)
C282 0.144(6) 0.186(9) 0.157(6) -0.023(6) -0.031(5) -0.023(6)
C283 0.132(7) 0.262(14) 0.193(9) -0.065(9) -0.011(6) -0.025(7)
C284 0.171(9) 0.351(17) 0.219(11) -0.080(11) -0.021(8) -0.083(10)
C285 0.166(8) 0.198(10) 0.257(12) -0.036(9) -0.024(8) -0.054(7)
C286 0.215(11) 0.365(19) 0.229(11) -0.070(11) -0.031(9) -0.148(12)
C287 0.226(10) 0.400(18) 0.328(16) -0.085(14) -0.143(11) 0.008(11)
C288 0.224(10) 0.400(17) 0.339(16) -0.083(13) -0.123(11) 0.007(10)
C289 0.173(11) 0.354(19) 0.335(18) -0.094(15) -0.108(11) -0.034(10)
C290 0.37(2) 0.166(11) 0.40(3) -0.099(13) -0.15(2) -0.009(13)
C275 0.39(2) 0.135(8) 0.276(14) -0.065(8) -0.185(15) 0.012(11)
C277 0.37(3) 0.29(2) 0.71(5) -0.14(3) -0.03(3) -0.12(2)
C276 0.52(3) 0.229(15) 0.44(3) -0.112(16) -0.13(2) -0.127(18)
C278 0.45(3) 0.238(17) 0.53(4) -0.15(2) -0.15(3) -0.123(19)
C279 0.228(10) 0.373(16) 0.50(2) -0.214(16) -0.090(12) -0.108(12)
C281 0.288(15) 0.42(2) 0.53(2) -0.178(19) -0.126(16) -0.074(15)
C280 0.233(9) 0.382(16) 0.50(2) -0.219(15) -0.091(12) -0.129(11)
C291 0.285(18) 0.270(18) 0.47(3) -0.161(19) -0.213(19) 0.046(15)
C292 0.284(13) 0.331(15) 0.255(13) -0.026(12) -0.133(11) -0.030(11)
C293 0.295(12) 0.354(15) 0.268(14) -0.021(12) -0.136(11) -0.024(11)
C295 0.62(4) 0.107(8) 0.262(18) -0.009(9) -0.12(2) -0.061(14)
C296 0.164(5) 0.088(3) 0.132(4) -0.017(3) -0.038(4) -0.003(3)
C297 0.168(5) 0.094(3) 0.145(4) -0.032(3) -0.043(4) 0.012(3)
C299 0.182(6) 0.088(3) 0.144(5) -0.007(3) -0.045(4) -0.012(4)
C300 0.264(12) 0.246(12) 0.311(14) -0.060(11) 0.000(12) 0.024(10)
C301 0.218(10) 0.122(6) 0.272(12) -0.054(6) -0.107(9) -0.023(6)
C302 0.324(19) 0.196(13) 0.273(17) -0.082(11) -0.073(15) -0.044(13)
C303 0.52(4) 0.28(2) 0.234(17) -0.099(15) -0.08(2) 0.00(2)
C304 0.39(3) 0.155(11) 0.61(4) -0.047(16) -0.26(3) 0.031(14)
C305 0.65(6) 0.35(3) 0.43(4) -0.06(2) -0.07(3) -0.34(4)
C306 0.192(10) 0.206(11) 0.373(18) -0.007(11) -0.132(12) -0.057(8)
C307 0.236(14) 0.255(15) 0.383(19) -0.063(13) -0.126(13) -0.079(11)
N201 0.191(6) 0.135(5) 0.150(6) -0.014(4) -0.036(4) -0.043(4)
N202 0.114(3) 0.117(4) 0.125(4) -0.037(3) -0.025(2) -0.019(3)
N203 0.181(6) 0.183(7) 0.168(7) -0.054(6) -0.026(5) -0.022(5)
N204 0.169(6) 0.174(6) 0.173(6) -0.008(5) -0.023(5) -0.045(5)
O201 0.132(3) 0.107(3) 0.139(3) -0.028(3) -0.031(2) -0.034(2)
O202 0.120(2) 0.110(3) 0.112(3) -0.035(2) -0.0308(19) -0.0203(19)
O203 0.105(2) 0.092(2) 0.103(2) -0.0246(17) -0.0303(16) -0.0112(17)
O204 0.112(2) 0.084(2) 0.110(2) -0.0225(17) -0.0371(17) -0.0157(17)
O205 0.124(2) 0.093(2) 0.110(2) -0.0295(18) -0.0397(18) -0.0138(18)
O206 0.193(6) 0.153(5) 0.344(11) -0.072(6) -0.089(6) -0.001(4)
O207 0.135(3) 0.110(3) 0.139(3) -0.046(2) -0.037(2) -0.008(2)
O208 0.117(3) 0.114(3) 0.127(3) -0.034(2) -0.046(2) -0.021(2)
O209 0.168(4) 0.146(4) 0.216(5) -0.037(4) -0.091(4) -0.033(3)
O210 0.138(5) 0.213(7) 0.173(5) -0.072(5) -0.040(4) 0.007(4)
O211 0.205(7) 0.219(7) 0.254(8) -0.098(6) -0.090(6) 0.060(5)
O212 0.245(8) 0.212(8) 0.274(9) -0.103(7) -0.104(7) 0.067(7)
O213 0.432(18) 0.137(6) 0.346(12) -0.031(7) -0.223(13) -0.055(8)
O214 0.358(14) 0.334(14) 0.337(13) -0.095(11) -0.092(11) -0.192(13)
O215 0.241(9) 0.303(12) 0.306(10) -0.085(8) -0.064(7) -0.144(9)
O216 0.144(3) 0.091(2) 0.128(3) -0.031(2) -0.036(2) -0.009(2)
O217 0.319(10) 0.143(5) 0.307(10) -0.023(5) -0.138(8) -0.074(6)
O218 0.192(7) 0.215(8) 0.292(9) -0.097(7) -0.119(6) 0.036(6)
O219 0.284(10) 0.208(7) 0.252(9) -0.062(7) -0.104(8) 0.020(7)
O220 0.383(14) 0.152(7) 0.195(7) 0.001(6) -0.074(8) 0.036(8)
O221 0.157(4) 0.104(3) 0.140(3) -0.036(2) -0.053(3) -0.027(2)
O222 0.161(4) 0.124(3) 0.188(4) -0.028(3) -0.085(3) -0.020(3)
O223 0.294(10) 0.153(5) 0.219(7) -0.030(5) -0.087(6) -0.081(6)
O224 0.279(9) 0.223(8) 0.306(11) -0.017(8) -0.106(8) -0.124(8)
O225 0.202(7) 0.267(10) 0.267(9) -0.059(7) -0.075(6) -0.089(7)
S201 0.1051(9) 0.0857(8) 0.1079(9) -0.0256(6) -0.0291(6) -0.0136(6)
S202 0.0986(8) 0.0796(7) 0.1029(8) -0.0231(6) -0.0326(6) -0.0106(6)
C77 0.48(4) 0.49(4) 0.44(3) -0.27(3) -0.14(3) -0.06(3)
C294 0.330(16) 0.373(19) 0.333(19) -0.001(17) -0.099(16) -0.050(15)
C78 0.37(3) 0.35(3) 0.49(4) -0.14(3) -0.10(3) 0.06(3)
C87B 0.207(15) 0.163(14) 0.178(15) -0.030(14) -0.023(14) -0.001(14)
C308 0.35(5) 0.39(5) 0.51(6) -0.20(4) -0.28(4) 0.01(4)
C89B 0.30(2) 0.29(2) 0.29(2) -0.02(2) -0.053(18) 0.020(19)
C104 0.28(2) 0.46(4) 0.63(5) -0.05(4) -0.10(3) -0.07(3)
C1B 0.22(2) 0.39(3) 0.34(3) -0.08(2) -0.14(2) 0.00(2)
C89A 0.32(2) 0.265(19) 0.29(2) -0.079(18) -0.058(18) 0.006(18)
C298 0.281(13) 0.242(12) 0.311(14) -0.020(12) -0.022(12) -0.009(11)
C309 0.24(3) 0.34(4) 0.27(3) -0.02(3) 0.02(2) -0.14(3)
C201 0.246(18) 0.214(18) 0.221(18) -0.056(15) -0.019(16) -0.110(14)
O226 0.265(10) 0.318(14) 0.332(13) -0.120(10) -0.117(9) -0.024(9)
C353 0.234(13) 0.203(12) 0.261(14) -0.073(10) -0.059(12) -0.012(10)
C356 0.243(14) 0.313(18) 0.279(16) -0.105(14) -0.052(13) -0.089(13)

loop_
_atom_type_symbol
_atom_type_description
_atom_type_scat_dispersion_real
_atom_type_scat_dispersion_imag
_atom_type_scat_source
C C 0.0030 0.0020 'International Tables Vol C Tables 4.2.6.8 and 6.1.1.4'
H H 0.0000 0.0000 'International Tables Vol C Tables 4.2.6.8 and 6.1.1.4'
N N 0.0060 0.0030 'International Tables Vol C Tables 4.2.6.8 and 6.1.1.4'
O O 0.0110 0.0060 'International Tables Vol C Tables 4.2.6.8 and 6.1.1.4'
S S 0.1250 0.1230 'International Tables Vol C Tables 4.2.6.8 and 6.1.1.4'

loop_
_geom_angle_atom_site_label_1
_geom_angle_atom_site_label_2
_geom_angle_atom_site_label_3
_geom_angle
C2 C1 H1A 109.5
C2 C1 H1B 109.5
H1A C1 H1B 109.5
C2 C1 H1C 109.5
H1A C1 H1C 109.5
H1B C1 H1C 109.5
C1 C2 C3 121(2)
C1 C2 H2A 107.2
C3 C2 H2A 107.2
C1 C2 H2B 107.2
C3 C2 H2B 107.2
H2A C2 H2B 106.8
C4 C3 C2 109.2(12)
C4 C3 H3A 109.8
C2 C3 H3A 109.8
C4 C3 H3B 109.8
C2 C3 H3B 109.8
H3A C3 H3B 108.3
N1 C4 C3 110.5(9)
N1 C4 H4A 109.6
C3 C4 H4A 109.5
N1 C4 H4B 109.6
C3 C4 H4B 109.6
H4A C4 H4B 108.1
N1 C5 C6 117.6(9)
N1 C5 H5A 107.9
C6 C5 H5A 107.9
N1 C5 H5B 107.9
C6 C5 H5B 107.9
H5A C5 H5B 107.2
C7 C6 C5 114.2(9)
C7 C6 H6A 108.7
C5 C6 H6A 108.7
C7 C6 H6B 108.7
C5 C6 H6B 108.7
H6A C6 H6B 107.6
C6 C7 C8 113.1(8)
C6 C7 H7A 109.0
C8 C7 H7A 109.0
C6 C7 H7B 109.0
C8 C7 H7B 109.0
H7A C7 H7B 107.8
C7 C8 H8A 109.5
C7 C8 H8B 109.5
H8A C8 H8B 109.5
C7 C8 H8C 109.5
H8A C8 H8C 109.5
H8B C8 H8C 109.5
C14 C9 N1 120.8(8)
C14 C9 C10 117.8(6)
N1 C9 C10 121.0(8)
C11 C10 C9 119.1(7)
C11 C10 H10 120.5
C9 C10 H10 120.5
C12 C11 C10 121.6(7)
C12 C11 H11 119.2
C10 C11 H11 119.2
C13 C12 C11 117.4(6)
C13 C12 C15 122.5(7)
C11 C12 C15 119.6(7)
C12 C13 C14 122.0(8)
C12 C13 H13 119.0
C14 C13 H13 119.0
C13 C14 C9 121.1(7)
C13 C14 H14 119.4
C9 C14 H14 119.4
C16 C15 C12 126.4(7)
C16 C15 H15 116.8
C12 C15 H15 116.8
C15 C16 C17 124.3(7)
C15 C16 H16 117.8
C17 C16 H16 117.8
C18 C17 C16 125.8(6)
C18 C17 S1 110.4(4)
C16 C17 S1 123.8(5)
C17 C18 O2 120.5(6)
C17 C18 C19 114.5(6)
O2 C18 C19 124.7(6)
O3 C19 C20 120.6(5)
O3 C19 C18 126.2(5)
C20 C19 C18 113.2(5)
C19 C20 C21 128.6(5)
C19 C20 S1 110.1(4)
C21 C20 S1 121.2(4)
C22 C21 C20 127.3(5)
C22 C21 S2 110.9(4)
C20 C21 S2 121.7(4)
O4 C22 C23 126.6(5)
O4 C22 C21 120.0(4)
C23 C22 C21 113.4(4)
O5 C23 C22 126.5(5)
O5 C23 C24 120.3(4)
C22 C23 C24 113.0(5)
C25 C24 C23 124.2(5)
C25 C24 S2 125.2(4)
C23 C24 S2 110.6(4)
C26 C25 C24 127.0(5)
C26 C25 H25 116.5
C24 C25 H25 116.5
C25 C26 C27 123.2(5)
C25 C26 H26 118.4
C27 C26 H26 118.4
C31 C27 C26 132.4(5)
C31 C27 C28 107.8(5)
C26 C27 C28 119.6(5)
O1 C28 C29 107.6(4)
O1 C28 C30 108.3(4)
C29 C28 C30 113.7(5)
O1 C28 C27 102.0(4)
C29 C28 C27 112.4(5)
C30 C28 C27 112.1(4)
C28 C29 H29A 109.5
C28 C29 H29B 109.5
H29A C29 H29B 109.5
C28 C29 H29C 109.5
H29A C29 H29C 109.5
H29B C29 H29C 109.5
C28 C30 H30A 109.5
C28 C30 H30B 109.5
H30A C30 H30B 109.5
C28 C30 H30C 109.5
H30A C30 H30C 109.5
H30B C30 H30C 109.5
C27 C31 C32 126.3(5)
C27 C31 C33 109.2(6)
C32 C31 C33 124.3(6)
N2 C32 C31 177.0(6)
O1 C33 C34 119.8(6)
O1 C33 C31 110.4(6)
C34 C33 C31 129.8(7)
C36 C34 C33 122.7(8)
C36 C34 C35 116.7(7)
C33 C34 C35 120.6(7)
N3 C35 C34 177.6(10)
N4 C36 C34 175.8(12)
O2 C37 C39 110.3(5)
O2 C37 H37A 109.6
C39 C37 H37A 109.6
O2 C37 H37B 109.6
C39 C37 H37B 109.6
H37A C37 H37B 108.1
O3 C38 C39 113.0(6)
O3 C38 H38A 109.0
C39 C38 H38A 109.0
O3 C38 H38B 109.0
C39 C38 H38B 109.0
H38A C38 H38B 107.8
C38 C39 C41 108.5(6)
C38 C39 C40 105.4(7)
C41 C39 C40 113.9(6)
C38 C39 C37 110.3(5)
C41 C39 C37 108.0(6)
C40 C39 C37 110.7(6)
O7 C40 C39 109.4(7)
O7 C40 H40A 109.8
C39 C40 H40A 109.8
O7 C40 H40B 109.8
C39 C40 H40B 109.8
H40A C40 H40B 108.2
O8 C41 C39 110.9(6)
O8 C41 H41A 109.5
C39 C41 H41A 109.5
O8 C41 H41B 109.5
C39 C41 H41B 109.5
H41A C41 H41B 108.0
O6 C42 O7 125.9(14)
O6 C42 C43 117.8(16)
O7 C42 C43 116.3(14)
O12 C47 C46 114.1(10)
O12 C47 C48 125.7(10)
C46 C47 C48 120.0
C45 C46 C47 120.0
C45 C46 O11 122.1(10)
C47 C46 O11 117.6(11)
O10 C45 C44 121.1(12)
O10 C45 C46 117.1(12)
C44 C45 C46 120.0
C45 C44 C43 120.0
C45 C44 H44 120.0
C43 C44 H44 120.0
C44 C43 C48 120.0
C44 C43 C42 121.7(11)
C48 C43 C42 118.3(11)
C43 C48 C47 120.0
C43 C48 H48 120.0
C47 C48 H48 120.0
O9 C49 O8 120.3(8)
O9 C49 C50 125.0(9)
O8 C49 C50 114.7(9)
C55 C50 C51 123.2(9)
C55 C50 C49 115.0(9)
C51 C50 C49 121.8(9)
C50 C51 C52 118.9(9)
C50 C51 H51 120.5
C52 C51 H51 120.5
C53 C52 O13 120.6(12)
C53 C52 C51 117.2(11)
O13 C52 C51 122.1(10)
C52 C53 O14 116.3(15)
C52 C53 C54 123.1(12)
O14 C53 C54 120.3(14)
O15 C54 C55 126.8(14)
O15 C54 C53 115.1(15)
C55 C54 C53 118.0(12)
C50 C55 C54 119.1(11)
C50 C55 H55 120.4
C54 C55 H55 120.4
O4 C56 C58 111.6(4)
O4 C56 H56A 109.3
C58 C56 H56A 109.3
O4 C56 H56B 109.3
C58 C56 H56B 109.3
H56A C56 H56B 108.0
O5 C57 C58 113.4(4)
O5 C57 H57A 108.9
C58 C57 H57A 108.9
O5 C57 H57B 108.9
C58 C57 H57B 108.9
H57A C57 H57B 107.7
C59 C58 C60 108.8(5)
C59 C58 C57 107.7(5)
C60 C58 C57 109.9(4)
C59 C58 C56 113.4(4)
C60 C58 C56 106.6(5)
C57 C58 C56 110.3(4)
O16 C59 C58 109.4(5)
O16 C59 H59A 109.8
C58 C59 H59A 109.8
O16 C59 H59B 109.8
C58 C59 H59B 109.8
H59A C59 H59B 108.2
O21 C60 C58 107.8(5)
O21 C60 H60A 110.2
C58 C60 H60A 110.2
O21 C60 H60B 110.1
C58 C60 H60B 110.2
H60A C60 H60B 108.5
O17 C61 O16 120.8(8)
O17 C61 C62 126.4(7)
O16 C61 C62 112.7(8)
C61 C62 C63 122.4(7)
C61 C62 C67 119.9(9)
C63 C62 C67 117.7(9)
C62 C63 C64 120.5(8)
C62 C63 H63 119.8
C64 C63 H63 119.8
O18 C64 C65 114.0(11)
O18 C64 C63 125.9(9)
C65 C64 C63 119.9(12)
O19 C65 C64 118.7(14)
O19 C65 C66 121.0(11)
C64 C65 C66 120.2(12)
O20 C66 C65 115.8(12)
O20 C66 C67 122.5(12)
C65 C66 C67 121.4(9)
C66 C67 C62 120.1(10)
C66 C67 H67 120.0
C62 C67 H67 120.0
O22 C68 O21 120.6(7)
O22 C68 C69 122.8(8)
O21 C68 C69 116.3(7)
C74 C69 C70 120.0(8)
C74 C69 C68 120.4(8)
C70 C69 C68 119.5(9)
C71 C70 C69 119.5(9)
C71 C70 H70 120.2
C69 C70 H70 120.2
O23 C71 C72 113.1(11)
O23 C71 C70 126.3(12)
C72 C71 C70 120.6(9)
O24 C72 C71 122.0(11)
O24 C72 C73 118.2(12)
C71 C72 C73 119.6(9)
O25 C73 C74 126.2(10)
O25 C73 C72 115.1(11)
C74 C73 C72 118.5(10)
C69 C74 C73 121.6(8)
C69 C74 H74 119.2
C73 C74 H74 119.2
O11 C75 C76 117.4(14)
C78 C76 C77 101(2)
C78 C76 C75 97(2)
C77 C76 C75 111(2)
O12 C79 C80 103.4(13)
C81 C80 C82 124.2(19)
C81 C80 C79 113.4(19)
C82 C80 C79 103.4(15)
O15 C85 C86 105.8(12)
C87A C86 C88 130.5(15)
C87A C86 C87B 52.2(18)
C88 C86 C87B 153(2)
C87A C86 C85 98.9(12)
C88 C86 C85 112.2(13)
C87B C86 C85 92(2)
C86 C88 C89A 116(2)
C86 C88 C89B 115(2)
C89A C88 C89B 106(3)
O18 C90 C91 95.4(15)
O20 C92 C93 103.8(14)
O23 C97 C98 109.1(11)
C99 C98 C100 114.2(15)
C99 C98 C97 105.6(11)
C100 C98 C97 117.3(13)
O25 C102 C103 98.8(12)
C102 C103 C104 88.5(16)
C102 C103 C105 115.1(17)
C104 C103 C105 76(2)
C103 C105 C106 118(2)
C95 C93 C94 111.5(17)
C95 C93 C92 105.3(16)
C94 C93 C92 108.9(15)
C93 C95 C96 112(2)
C9 N1 C5 121.5(8)
C9 N1 C4 120.9(8)
C5 N1 C4 117.6(7)
C33 O1 C28 110.4(4)
C18 O2 C37 113.2(5)
C19 O3 C38 113.2(4)
C22 O4 C56 114.3(4)
C23 O5 C57 114.4(4)
C42 O7 C40 118.9(9)
C49 O8 C41 116.3(6)
C75 O11 C46 115.3(9)
C47 O12 C79 116.9(11)
C52 O13 C83 118.2(9)
C53 O14 C84 104.2(13)
C54 O15 C85 113.8(12)
C61 O16 C59 117.5(6)
C64 O18 C90 110.0(9)
C66 O20 C92 118.9(11)
C68 O21 C60 118.6(5)
C71 O23 C97 117.9(9)
C72 O24 C101 105.3(11)
C73 O25 C102 116.9(8)
C17 S1 C20 91.8(3)
C21 S2 C24 91.9(2)
C202 C200 H20A 109.5
C202 C200 H20B 109.5
H20A C200 H20B 109.5
C202 C200 H20C 109.5
H20A C200 H20C 109.5
H20B C200 H20C 109.5
C201 C202 C203 116(2)
C201 C202 C200 108(2)
C203 C202 C200 98.8(14)
C201 C202 H20D 109.0
C203 C202 H20D 112.0
C200 C202 H20D 112.0
C201 C202 H20E 5.0
C203 C202 H20E 112.0
C200 C202 H20E 112.0
H20D C202 H20E 109.7
C201 C202 H20F 108.2
C203 C202 H20F 108.2
C200 C202 H20F 117.2
H20D C202 H20F 5.6
H20E C202 H20F 108.4
C201 C202 H20G 108.2
C203 C202 H20G 108.2
C200 C202 H20G 11.3
H20D C202 H20G 102.0
H20E C202 H20G 112.6
H20F C202 H20G 107.3
C202 C203 C204 109.9(10)
C202 C203 H20H 109.7
C204 C203 H20H 109.7
C202 C203 H20I 109.7
C204 C203 H20I 109.7
H20H C203 H20I 108.2
N201 C204 C203 115.9(8)
N201 C204 H20J 108.3
C203 C204 H20J 108.3
N201 C204 H20K 108.3
C203 C204 H20K 108.3
H20J C204 H20K 107.4
N201 C205 C206 110.4(10)
N201 C205 H20L 109.6
C206 C205 H20L 109.6
N201 C205 H20M 109.6
C206 C205 H20M 109.6
H20L C205 H20M 108.1
C207 C206 C205 116.1(13)
C207 C206 H20N 108.3
C205 C206 H20N 108.3
C207 C206 H20O 108.3
C205 C206 H20O 108.3
H20N C206 H20O 107.4
C206 C207 C208 117.5(16)
C206 C207 H20P 107.9
C208 C207 H20P 107.9
C206 C207 H20Q 107.9
C208 C207 H20Q 107.9
H20P C207 H20Q 107.2
C207 C208 H20R 109.5
C207 C208 H20S 109.5
H20R C208 H20S 109.5
C207 C208 H20T 109.5
H20R C208 H20T 109.5
H20S C208 H20T 109.5
C210 C209 N201 122.1(8)
C210 C209 C214 118.2(7)
N201 C209 C214 119.6(8)
C211 C210 C209 120.7(7)
C211 C210 H210 119.6
C209 C210 H210 119.6
C210 C211 C212 123.0(7)
C210 C211 H211 118.5
C212 C211 H211 118.5
C211 C212 C213 117.8(6)
C211 C212 C215 119.2(6)
C213 C212 C215 123.0(6)
C212 C213 C214 118.0(7)
C212 C213 H213 121.0
C214 C213 H213 121.0
C209 C214 C213 122.2(7)
C209 C214 H214 118.9
C213 C214 H214 118.9
C216 C215 C212 126.0(6)
C216 C215 H215 117.0
C212 C215 H215 117.0
C215 C216 C217 123.0(5)
C215 C216 H216 118.5
C217 C216 H216 118.5
C218 C217 C216 127.1(5)
C218 C217 S201 111.0(4)
C216 C217 S201 121.8(4)
C217 C218 C219 113.5(5)
C217 C218 O202 120.1(5)
C219 C218 O202 126.3(5)
C220 C219 C218 113.5(5)
C220 C219 O203 119.3(5)
C218 C219 O203 126.7(5)
C219 C220 C221 128.2(5)
C219 C220 S201 110.9(4)
C221 C220 S201 120.8(4)
C222 C221 C220 128.6(5)
C222 C221 S202 111.3(4)
C220 C221 S202 120.1(4)
C221 C222 O204 121.2(5)
C221 C222 C223 113.4(5)
O204 C222 C223 125.0(5)
C224 C223 O205 119.6(5)
C224 C223 C222 114.4(5)
O205 C223 C222 125.9(5)
C223 C224 C225 126.7(5)
C223 C224 S202 109.3(4)
C225 C224 S202 123.9(4)
C224 C225 C226 125.4(5)
C224 C225 H225 117.3
C226 C225 H225 117.3
C227 C226 C225 126.6(5)
C227 C226 H226 116.7
C225 C226 H226 116.7
C226 C227 C231 132.7(5)
C226 C227 C228 120.3(5)
C231 C227 C228 107.0(5)
O201 C228 C230 107.7(5)
O201 C228 C227 102.9(5)
C230 C228 C227 114.4(5)
O201 C228 C229 107.4(4)
C230 C228 C229 113.4(6)
C227 C228 C229 110.1(5)
C228 C229 H22A 109.5
C228 C229 H22B 109.5
H22A C229 H22B 109.5
C228 C229 H22C 109.5
H22A C229 H22C 109.5
H22B C229 H22C 109.5
C228 C230 H23A 109.5
C228 C230 H23B 109.5
H23A C230 H23B 109.5
C228 C230 H23C 109.5
H23A C230 H23C 109.5
H23B C230 H23C 109.5
C233 C231 C227 108.7(6)
C233 C231 C232 126.0(6)
C227 C231 C232 125.3(5)
N202 C232 C231 177.4(6)
O201 C233 C234 118.8(7)
O201 C233 C231 111.1(7)
C234 C233 C231 130.0(9)
C233 C234 C235 123.8(8)
C233 C234 C236 119.4(9)
C235 C234 C236 116.7(8)
N203 C235 C234 177.9(11)
N204 C236 C234 178.1(9)
O202 C237 C239 111.1(4)
O202 C237 H23D 109.4
C239 C237 H23D 109.4
O202 C237 H23E 109.4
C239 C237 H23E 109.4
H23D C237 H23E 108.0
O203 C238 C239 113.6(4)
O203 C238 H23F 108.8
C239 C238 H23F 108.8
O203 C238 H23G 108.8
C239 C238 H23G 108.8
H23F C238 H23G 107.7
C240 C239 C238 112.9(5)
C240 C239 C241 108.7(5)
C238 C239 C241 107.8(5)
C240 C239 C237 107.6(5)
C238 C239 C237 110.9(5)
C241 C239 C237 108.9(5)
O208 C240 C239 107.1(5)
O208 C240 H24A 110.3
C239 C240 H24A 110.3
O208 C240 H24B 110.3
C239 C240 H24B 110.3
H24A C240 H24B 108.5
O207 C241 C239 109.9(5)
O207 C241 H24C 109.7
C239 C241 H24C 109.7
O207 C241 H24D 109.7
C239 C241 H24D 109.7
H24C C241 H24D 108.2
O209 C242 O208 125.2(6)
O209 C242 C243 121.5(8)
O208 C242 C243 113.1(7)
C248 C243 C244 121.9(7)
C248 C243 C242 121.9(8)
C244 C243 C242 116.2(8)
C245 C244 C243 115.1(9)
C245 C244 H244 122.4
C243 C244 H244 122.4
C246 C245 O215 114.2(13)
C246 C245 C244 123.6(11)
O215 C245 C244 122.0(12)
C245 C246 O214 122.7(14)
C245 C246 C247 120.6(10)
O214 C246 C247 115.8(13)
C248 C247 C246 119.6(10)
C248 C247 O213 118.4(12)
C246 C247 O213 121.8(12)
C243 C248 C247 118.7(9)
C243 C248 H248 120.7
C247 C248 H248 120.7
O206 C249 O207 117.8(9)
O206 C249 C250 125.6(9)
O207 C249 C250 115.8(9)
C255 C250 C249 125.1(8)
C255 C250 C251 121.7(10)
C249 C250 C251 113.2(10)
C252 C251 C250 113.6(11)
C252 C251 H251 123.2
C250 C251 H251 123.2
C253 C252 C251 122.9(11)
C253 C252 O212 123.8(16)
C251 C252 O212 113.2(16)
C252 C253 C254 123.8(12)
C252 C253 O211 118.7(13)
C254 C253 O211 116.8(12)
O210 C254 C255 124.8(11)
O210 C254 C253 115.9(11)
C255 C254 C253 119.1(11)
C250 C255 C254 118.2(9)
C250 C255 H255 120.9
C254 C255 H255 120.9
O204 C256 C258 113.4(4)
O204 C256 H25A 108.9
C258 C256 H25A 108.9
O204 C256 H25B 108.9
C258 C256 H25B 108.9
H25A C256 H25B 107.7
O205 C257 C258 114.8(5)
O205 C257 H25C 108.6
C258 C257 H25C 108.6
O205 C257 H25D 108.6
C258 C257 H25D 108.6
H25C C257 H25D 107.5
C257 C258 C259 108.6(5)
C257 C258 C256 112.3(5)
C259 C258 C256 110.2(5)
C257 C258 C260 107.4(5)
C259 C258 C260 107.3(5)
C256 C258 C260 110.8(5)
O216 C259 C258 109.6(5)
O216 C259 H25E 109.7
C258 C259 H25E 109.7
O216 C259 H25F 109.7
C258 C259 H25F 109.7
H25E C259 H25F 108.2
O221 C260 C258 107.9(5)
O221 C260 H260 126.1
C258 C260 H260 126.1
O217 C261 O216 120.2(10)
O217 C261 C262 127.3(9)
O216 C261 C262 112.5(9)
C263 C262 C267 120.5(9)
C263 C262 C261 125.1(7)
C267 C262 C261 113.9(10)
C262 C263 C264 120.1(9)
C262 C263 H263 120.0
C264 C263 H263 120.0
C265 C264 O218 113.5(13)
C265 C264 C263 121.7(14)
O218 C264 C263 124.5(10)
C266 C265 C264 118.5(12)
C266 C265 O219 123.5(16)
C264 C265 O219 117.4(16)
C265 C266 O220 123.7(17)
C265 C266 C267 121.7(10)
O220 C266 C267 113.7(16)
C266 C267 C262 116.2(11)
C266 C267 H267 121.9
C262 C267 H267 121.9
O222 C268 O221 121.7(7)
O222 C268 C269 123.8(7)
O221 C268 C269 114.5(7)
C274 C269 C270 122.4(7)
C274 C269 C268 117.5(7)
C270 C269 C268 120.0(8)
C271 C270 C269 118.1(9)
C271 C270 H270 120.9
C269 C270 H270 120.9
C272 C271 C270 120.0(10)
C272 C271 O223 119.8(11)
C270 C271 O223 120.1(12)
C271 C272 C273 121.6(11)
C271 C272 O224 120.1(13)
C273 C272 O224 117.4(13)
C272 C273 C274 120.8(11)
C272 C273 O225 117.9(12)
C274 C273 O225 121.2(11)
C269 C274 C273 116.5(9)
C269 C274 H274 121.7
C273 C274 H274 121.7
O210 C282 C283 108.6(9)
C282 C283 C285 112.3(8)
C282 C283 C284 112.2(10)
C285 C283 C284 117.9(10)
C283 C285 C286 115.5(11)
O211 C287 C288 100.3(15)
C1B C288 C289 118(8)
C1B C288 C287 109(5)
C289 C288 C287 110.3(16)
O213 C275 C276 127.5(17)
C277 C276 C275 85.7(17)
C280 C279 O215 116.4(17)
C281 C280 C279 97.7(15)
O219 C292 C293 105.4(17)
C294 C293 C292 105(2)
O220 C295 C296 116(2)
C299 C296 C297 130.0(6)
C299 C296 C295 105.1(13)
C297 C296 C295 101.0(12)
C298 C297 C296 104.6(8)
C296 C299 C300 128.8(12)
O223 C301 C302 117.3(11)
C303 C302 C304 116(2)
C303 C302 C301 98.2(14)
C304 C302 C301 115.0(12)
O225 C306 C307 102.2(14)
C306 C307 C309 109.8(16)
C306 C307 C308 141(3)
C309 C307 C308 95(2)
C209 N201 C204 122.5(8)
C209 N201 C205 120.4(8)
C204 N201 C205 116.5(8)
C233 O201 C228 110.1(5)
C218 O202 C237 115.0(4)
C219 O203 C238 117.1(4)
C222 O204 C256 117.1(4)
C223 O205 C257 115.4(4)
C249 O207 C241 118.3(6)
C242 O208 C240 114.7(5)
C254 O210 C282 119.0(8)
C253 O211 C287 106.7(9)
C252 O212 C290 121.5(13)
C275 O213 C247 124.5(13)
C246 O214 C278 108.6(14)
C245 O215 C279 114.5(10)
C261 O216 C259 116.6(7)
C291 O218 C264 113.9(11)
C292 O219 C265 119.3(11)
C295 O220 C266 129.2(17)
C268 O221 C260 115.6(5)
C271 O223 C301 120.0(9)
C305 O224 C272 106.4(16)
C306 O225 C273 117.5(11)
C220 S201 C217 91.1(3)
C221 S202 C224 91.5(2)
C202 C201 H20U 109.5
C202 C201 H20V 109.5
H20U C201 H20V 109.5
C202 C201 H20W 109.5
H20U C201 H20W 109.5
H20V C201 H20W 109.5
C353 O226 H22D 109.5
C356 C353 O226 109.7(14)
C356 C353 H35A 109.7
O226 C353 H35A 109.7
C356 C353 H35B 109.7
O226 C353 H35B 109.7
H35A C353 H35B 108.2
C353 C356 H35C 109.5
C353 C356 H35D 109.5
H35C C356 H35D 109.5
C353 C356 H35E 109.5
H35C C356 H35E 109.5
H35D C356 H35E 109.5

loop_
_geom_bond_atom_site_label_1
_geom_bond_atom_site_label_2
_geom_bond_distance
C1 C2 1.43(4)
C1 H1A 0.9800
C1 H1B 0.9800
C1 H1C 0.9800
C2 C3 1.55(2)
C2 H2A 0.9900
C2 H2B 0.9900
C3 C4 1.517(15)
C3 H3A 0.9900
C3 H3B 0.9900
C4 N1 1.474(11)
C4 H4A 0.9900
C4 H4B 0.9900
C5 N1 1.428(12)
C5 C6 1.544(12)
C5 H5A 0.9900
C5 H5B 0.9900
C6 C7 1.393(13)
C6 H6A 0.9900
C6 H6B 0.9900
C7 C8 1.587(11)
C7 H7A 0.9900
C7 H7B 0.9900
C8 H8A 0.9800
C8 H8B 0.9800
C8 H8C 0.9800
C9 C14 1.383(11)
C9 N1 1.398(9)
C9 C10 1.415(10)
C10 C11 1.399(9)
C10 H10 0.9500
C11 C12 1.393(10)
C11 H11 0.9500
C12 C13 1.375(10)
C12 C15 1.486(9)
C13 C14 1.384(10)
C13 H13 0.9500
C14 H14 0.9500
C15 C16 1.320(10)
C15 H15 0.9500
C16 C17 1.464(9)
C16 H16 0.9500
C17 C18 1.377(9)
C17 S1 1.729(6)
C18 O2 1.394(7)
C18 C19 1.403(8)
C19 O3 1.360(6)
C19 C20 1.370(8)
C20 C21 1.431(7)
C20 S1 1.773(5)
C21 C22 1.411(7)
C21 S2 1.743(5)
C22 O4 1.359(6)
C22 C23 1.395(7)
C23 O5 1.348(6)
C23 C24 1.418(7)
C24 C25 1.412(7)
C24 S2 1.752(5)
C25 C26 1.380(7)
C25 H25 0.9500
C26 C27 1.411(7)
C26 H26 0.9500
C27 C31 1.389(7)
C27 C28 1.533(7)
C28 O1 1.492(7)
C28 C29 1.501(8)
C28 C30 1.529(8)
C29 H29A 0.9800
C29 H29B 0.9800
C29 H29C 0.9800
C30 H30A 0.9800
C30 H30B 0.9800
C30 H30C 0.9800
C31 C32 1.409(9)
C31 C33 1.425(8)
C32 N2 1.131(7)
C33 O1 1.343(8)
C33 C34 1.380(9)
C34 C36 1.381(13)
C34 C35 1.459(14)
C35 N3 1.110(11)
C36 N4 1.179(11)
C37 O2 1.412(7)
C37 C39 1.561(9)
C37 H37A 0.9900
C37 H37B 0.9900
C38 O3 1.470(8)
C38 C39 1.487(9)
C38 H38A 0.9900
C38 H38B 0.9900
C39 C41 1.517(9)
C39 C40 1.530(11)
C40 O7 1.497(10)
C40 H40A 0.9900
C40 H40B 0.9900
C41 O8 1.453(9)
C41 H41A 0.9900
C41 H41B 0.9900
C42 O6 1.187(13)
C42 O7 1.223(16)
C42 C43 1.455(15)
C47 O12 1.324(10)
C47 C46 1.3900
C47 C48 1.3900
C46 C45 1.3900
C46 O11 1.432(9)
C45 O10 1.357(11)
C45 C44 1.3900
C44 C43 1.3900
C44 H44 0.9500
C43 C48 1.3900
C48 H48 0.9500
C49 O9 1.224(10)
C49 O8 1.320(10)
C49 C50 1.451(12)
C50 C55 1.380(12)
C50 C51 1.376(11)
C51 C52 1.440(14)
C51 H51 0.9500
C52 C53 1.372(16)
C52 O13 1.390(10)
C53 O14 1.377(11)
C53 C54 1.420(18)
C54 O15 1.355(11)
C54 C55 1.392(17)
C55 H55 0.9500
C56 O4 1.465(7)
C56 C58 1.558(8)
C56 H56A 0.9900
C56 H56B 0.9900
C57 O5 1.449(6)
C57 C58 1.549(8)
C57 H57A 0.9900
C57 H57B 0.9900
C58 C59 1.499(8)
C58 C60 1.521(8)
C59 O16 1.441(7)
C59 H59A 0.9900
C59 H59B 0.9900
C60 O21 1.466(7)
C60 H60A 0.9900
C60 H60B 0.9900
C61 O17 1.221(9)
C61 O16 1.364(8)
C61 C62 1.406(11)
C62 C63 1.415(11)
C62 C67 1.452(11)
C63 C64 1.453(13)
C63 H63 0.9500
C64 O18 1.380(10)
C64 C65 1.383(15)
C65 O19 1.362(11)
C65 C66 1.401(16)
C66 O20 1.354(10)
C66 C67 1.400(15)
C67 H67 0.9500
C68 O22 1.253(8)
C68 O21 1.285(8)
C68 C69 1.455(11)
C69 C74 1.339(11)
C69 C70 1.423(11)
C70 C71 1.380(13)
C70 H70 0.9500
C71 O23 1.377(9)
C71 C72 1.380(14)
C72 O24 1.380(10)
C72 C73 1.423(14)
C73 O25 1.400(9)
C73 C74 1.404(13)
C74 H74 0.9500
C75 O11 1.395(15)
C75 C76 1.549(14)
C76 C78 1.518(15)
C76 C77 1.530(15)
C79 O12 1.440(15)
C79 C80 1.597(13)
C80 C81 1.540(14)
C80 C82 1.541(14)
C83 O13 1.424(10)
C84 O14 1.412(12)
C85 O15 1.435(11)
C85 C86 1.69(2)
C86 C87A 1.521(13)
C86 C88 1.521(13)
C86 C87B 1.549(15)
C88 C89A 1.536(15)
C88 C89B 1.542(15)
C90 O18 1.501(14)
C90 C91 1.518(13)
C92 O20 1.382(19)
C92 C93 1.598(13)
C97 O23 1.494(16)
C97 C98 1.600(12)
C98 C99 1.561(13)
C98 C100 1.583(13)
C101 O24 1.53(3)
C102 O25 1.471(14)
C102 C103 1.527(12)
C103 C104 1.530(15)
C103 C105 1.550(15)
C105 C106 1.571(14)
C93 C95 1.514(14)
C93 C94 1.540(14)
C95 C96 1.541(14)
C200 C202 1.52(3)
C200 H20A 0.9800
C200 H20B 0.9800
C200 H20C 0.9800
C202 C201 1.31(3)
C202 C203 1.512(15)
C202 H20D 0.9900
C202 H20E 0.9900
C202 H20F 0.9900
C202 H20G 0.9900
C203 C204 1.517(12)
C203 H20H 0.9900
C203 H20I 0.9900
C204 N201 1.442(11)
C204 H20J 0.9900
C204 H20K 0.9900
C205 N201 1.491(13)
C205 C206 1.546(12)
C205 H20L 0.9900
C205 H20M 0.9900
C206 C207 1.524(14)
C206 H20N 0.9900
C206 H20O 0.9900
C207 C208 1.548(15)
C207 H20P 0.9900
C207 H20Q 0.9900
C208 H20R 0.9800
C208 H20S 0.9800
C208 H20T 0.9800
C209 C210 1.371(10)
C209 N201 1.383(10)
C209 C214 1.389(11)
C210 C211 1.369(9)
C210 H210 0.9500
C211 C212 1.398(9)
C211 H211 0.9500
C212 C213 1.404(9)
C212 C215 1.475(8)
C213 C214 1.431(10)
C213 H213 0.9500
C214 H214 0.9500
C215 C216 1.354(8)
C215 H215 0.9500
C216 C217 1.465(8)
C216 H216 0.9500
C217 C218 1.361(7)
C217 S201 1.734(5)
C218 C219 1.386(7)
C218 O202 1.389(6)
C219 C220 1.366(7)
C219 O203 1.402(6)
C220 C221 1.473(7)
C220 S201 1.729(5)
C221 C222 1.352(7)
C221 S202 1.748(5)
C222 O204 1.382(6)
C222 C223 1.404(7)
C223 C224 1.378(7)
C223 O205 1.391(6)
C224 C225 1.395(7)
C224 S202 1.758(5)
C225 C226 1.394(7)
C225 H225 0.9500
C226 C227 1.390(8)
C226 H226 0.9500
C227 C231 1.419(8)
C227 C228 1.530(8)
C228 O201 1.487(8)
C228 C230 1.491(9)
C228 C229 1.545(9)
C229 H22A 0.9800
C229 H22B 0.9800
C229 H22C 0.9800
C230 H23A 0.9800
C230 H23B 0.9800
C230 H23C 0.9800
C231 C233 1.416(9)
C231 C232 1.427(10)
C232 N202 1.160(7)
C233 O201 1.349(9)
C233 C234 1.384(11)
C234 C235 1.426(14)
C234 C236 1.426(13)
C235 N203 1.120(12)
C236 N204 1.165(11)
C237 O202 1.476(6)
C237 C239 1.570(9)
C237 H23D 0.9900
C237 H23E 0.9900
C238 O203 1.452(6)
C238 C239 1.525(8)
C238 H23F 0.9900
C238 H23G 0.9900
C239 C240 1.518(8)
C239 C241 1.532(8)
C240 O208 1.448(7)
C240 H24A 0.9900
C240 H24B 0.9900
C241 O207 1.469(7)
C241 H24C 0.9900
C241 H24D 0.9900
C242 O209 1.231(8)
C242 O208 1.296(8)
C242 C243 1.494(10)
C243 C248 1.381(10)
C243 C244 1.440(11)
C244 C245 1.411(14)
C244 H244 0.9500
C245 C246 1.304(14)
C245 O215 1.366(10)
C246 O214 1.365(11)
C246 C247 1.414(16)
C247 C248 1.394(13)
C247 O213 1.418(11)
C248 H248 0.9500
C249 O206 1.218(10)
C249 O207 1.336(9)
C249 C250 1.412(12)
C250 C255 1.326(11)
C250 C251 1.525(13)
C251 C252 1.404(18)
C251 H251 0.9500
C252 C253 1.239(17)
C252 O212 1.419(12)
C253 C254 1.405(15)
C253 O211 1.430(11)
C254 O210 1.336(10)
C254 C255 1.398(13)
C255 H255 0.9500
C256 O204 1.441(6)
C256 C258 1.540(8)
C256 H25A 0.9900
C256 H25B 0.9900
C257 O205 1.460(6)
C257 C258 1.505(9)
C257 H25C 0.9900
C257 H25D 0.9900
C258 C259 1.524(8)
C258 C260 1.540(8)
C259 O216 1.450(8)
C259 H25E 0.9900
C259 H25F 0.9900
C260 O221 1.427(7)
C260 H260 0.9500
C261 O217 1.183(11)
C261 O216 1.359(9)
C261 C262 1.504(14)
C262 C263 1.298(10)
C262 C267 1.430(12)
C263 C264 1.377(14)
C263 H263 0.9500
C264 C265 1.361(17)
C264 O218 1.373(10)
C265 C266 1.308(16)
C265 O219 1.404(11)
C266 O220 1.403(11)
C266 C267 1.416(18)
C267 H267 0.9500
C268 O222 1.237(9)
C268 O221 1.337(8)
C268 C269 1.470(11)
C269 C274 1.382(10)
C269 C270 1.422(10)
C270 C271 1.390(13)
C270 H270 0.9500
C271 C272 1.350(15)
C271 O223 1.423(10)
C272 C273 1.387(15)
C272 O224 1.400(11)
C273 C274 1.404(14)
C273 O225 1.406(10)
C274 H274 0.9500
C282 O210 1.397(11)
C282 C283 1.503(11)
C283 C285 1.540(11)
C283 C284 1.569(11)
C285 C286 1.571(11)
C287 O211 1.49(2)
C287 C288 1.593(13)
C288 C1B 1.542(16)
C288 C289 1.566(14)
C290 O212 1.51(2)
C275 O213 1.33(2)
C275 C276 1.582(14)
C277 C276 1.514(15)
C278 O214 1.39(3)
C279 C280 1.560(13)
C279 O215 1.56(2)
C281 C280 1.532(14)
C291 O218 1.278(19)
C292 O219 1.37(2)
C292 C293 1.546(13)
C293 C294 1.515(15)
C295 O220 1.22(3)
C295 C296 1.582(12)
C296 C299 1.471(9)
C296 C297 1.577(8)
C297 C298 1.534(12)
C299 C300 1.492(12)
C301 O223 1.423(13)
C301 C302 1.558(12)
C302 C303 1.529(13)
C302 C304 1.545(14)
C305 O224 1.31(3)
C306 O225 1.322(14)
C306 C307 1.527(13)
C307 C309 1.532(15)
C307 C308 1.546(15)
C201 H20U 0.9800
C201 H20V 0.9800
C201 H20W 0.9800
O226 C353 1.481(15)
O226 H22D 0.8400
C353 C356 1.461(19)
C353 H35A 0.9900
C353 H35B 0.9900
C356 H35C 0.9800
C356 H35D 0.9800
C356 H35E 0.9800
